data_7052428
loop_
_publ_author_name
'Clarke, Lionel P.'
'Cole, Jacqueline M.'
'Davies, John E.'
'French, Alexandra'
'Koentjoro, Olivia F.'
'Raithby, Paul R.'
'Shields, Gregory P.'

_publ_section_title
;
 Molecular rearrangements of diynes coordinated to triosmium carbonyl
 clusters: reactions of [Os3(&#xFFFD;-H)2(CO)10] and [Os3(CO)10(MeCN)2]
 with 1,4-dipyridylbuta-1,3-diyne
;
_journal_issue 1
_journal_name_full 'New Journal of Chemistry'
_journal_page_first 145
_journal_paper_doi 10.1039/b412578a
_journal_volume 29
_journal_year 2005
_chemical_formula_sum 'C34 H8 N2 O20 Os6'
_chemical_formula_weight 1905.62
_chemical_name_systematic 'Compound 6'
_space_group_IT_number 4
_symmetry_cell_setting monoclinic
_symmetry_space_group_name_Hall 'P 2yb'
_symmetry_space_group_name_H-M 'P 1 21 1'
_atom_sites_solution_hydrogens geom
_atom_sites_solution_primary direct
_atom_sites_solution_secondary difmap
_audit_creation_method SHELXL-97
_cell_angle_alpha 90.00
_cell_angle_beta 97.085(5)
_cell_angle_gamma 90.00
_cell_formula_units_Z 4
_cell_length_a 8.7840(6)
_cell_length_b 28.201(3)
_cell_length_c 16.7970(9)
_cell_measurement_reflns_used 20039
_cell_measurement_temperature 180(2)
_cell_measurement_theta_max 25.028
_cell_measurement_theta_min 2.910
_cell_volume 4129.1(6)
_computing_cell_refinement 'HKL Scalepack (Otwinowski & Minor 1997)'
_computing_data_collection
;
"Collect" data collection software, Nonius' B.V., 1998.
;
_computing_data_reduction 'HKL Denzo and Scalepack (Otwinowski & Minor 1997)'
_computing_molecular_graphics 'Siemens XP'
_computing_publication_material SHELXL-97
_computing_structure_refinement 'SHELXL-97 (Sheldrick, 1997)'
_computing_structure_solution 'SHELXS-97 (Sheldrick, 1990)'
_diffrn_ambient_temperature 180(2)
_diffrn_measured_fraction_theta_full 0.993
_diffrn_measured_fraction_theta_max 0.992
_diffrn_measurement_device_type 'Nonius KappaCCD'
_diffrn_measurement_method CCD
_diffrn_radiation_monochromator graphite
_diffrn_radiation_source 'fine-focus sealed tube'
_diffrn_radiation_type MoK\a
_diffrn_radiation_wavelength 0.71073
_diffrn_reflns_av_R_equivalents 0.0855
_diffrn_reflns_av_sigmaI/netI 0.1112
_diffrn_reflns_limit_h_max 10
_diffrn_reflns_limit_h_min -9
_diffrn_reflns_limit_k_max 33
_diffrn_reflns_limit_k_min -31
_diffrn_reflns_limit_l_max 19
_diffrn_reflns_limit_l_min -19
_diffrn_reflns_number 24123
_diffrn_reflns_theta_full 25.00
_diffrn_reflns_theta_max 25.01
_diffrn_reflns_theta_min 3.66
_exptl_absorpt_coefficient_mu 18.472
_exptl_absorpt_correction_T_max 0.691
_exptl_absorpt_correction_T_min 0.565
_exptl_absorpt_correction_type multi-scan
_exptl_absorpt_process_details 'Sortav Blessing (1995)'
_exptl_crystal_colour black
_exptl_crystal_density_diffrn 3.065
_exptl_crystal_density_method 'not measured'
_exptl_crystal_description prism
_exptl_crystal_F_000 3368
_exptl_crystal_size_max 0.12
_exptl_crystal_size_mid 0.05
_exptl_crystal_size_min 0.02
_refine_diff_density_max 1.961
_refine_diff_density_min -2.303
_refine_diff_density_rms 0.311
_refine_ls_abs_structure_details 'Flack H D (1983), Acta Cryst. A39, 876-881'
_refine_ls_abs_structure_Flack -0.017(16)
_refine_ls_extinction_method none
_refine_ls_goodness_of_fit_ref 0.986
_refine_ls_hydrogen_treatment constr
_refine_ls_matrix_type full
_refine_ls_number_parameters 1117
_refine_ls_number_reflns 12818
_refine_ls_number_restraints 631
_refine_ls_restrained_S_all 0.964
_refine_ls_R_factor_all 0.0692
_refine_ls_R_factor_gt 0.0495
_refine_ls_shift/su_max 0.001
_refine_ls_shift/su_mean 0.000
_refine_ls_structure_factor_coef Fsqd
_refine_ls_weighting_details 'calc w==1/[\s^2^(Fo^2^)+(0.0433P)^2^] where P==(Fo^2^+2Fc^2^)/3'
_refine_ls_weighting_scheme calc
_refine_ls_wR_factor_gt 0.1029
_refine_ls_wR_factor_ref 0.1116
_reflns_number_gt 10371
_reflns_number_total 12818
_reflns_threshold_expression I>2\s(I)
_cod_data_source_file b412578a.txt
_cod_data_source_block pr0016
_cod_original_cell_volume 4129.1(5)
_cod_original_sg_symbol_H-M 'P 21'
_cod_database_code 7052428

loop_
_symmetry_equiv_pos_as_xyz
'x, y, z'
'-x, y+1/2, -z'

loop_
_atom_site_label
_atom_site_type_symbol
_atom_site_fract_x
_atom_site_fract_y
_atom_site_fract_z
_atom_site_U_iso_or_equiv
_atom_site_adp_type
_atom_site_occupancy
_atom_site_symmetry_multiplicity
_atom_site_calc_flag
_atom_site_refinement_flags
_atom_site_disorder_assembly
_atom_site_disorder_group
Os1 Os -0.46494(10) -0.02703(3) 0.44753(5) 0.0248(2) Uani 1 1 d . . .
Os2 Os -0.26521(10) 0.02402(3) 0.36036(5) 0.0222(2) Uani 1 1 d . . .
Os3 Os -0.56169(10) 0.05535(3) 0.36265(5) 0.0237(2) Uani 1 1 d . . .
Os4 Os -0.12848(10) 0.32011(3) 0.37225(5) 0.0269(2) Uani 1 1 d . . .
Os5 Os -0.31547(10) 0.26650(3) 0.46209(5) 0.0229(2) Uani 1 1 d . . .
Os6 Os -0.01619(10) 0.23898(3) 0.45679(5) 0.0235(2) Uani 1 1 d . . .
Os7 Os 0.63566(10) 0.82034(3) 0.12699(5) 0.0253(2) Uani 1 1 d . . .
Os8 Os 0.56971(10) 0.72949(3) 0.18058(5) 0.0233(2) Uani 1 1 d . . .
Os9 Os 0.87268(10) 0.75643(3) 0.17959(5) 0.0250(2) Uani 1 1 d . . .
Os10 Os 0.91329(10) 0.46856(3) 0.05338(5) 0.0267(2) Uani 1 1 d . . .
Os11 Os 0.98449(10) 0.55817(3) -0.00453(5) 0.0227(2) Uani 1 1 d . . .
Os12 Os 0.68133(10) 0.53353(3) -0.00265(5) 0.0249(2) Uani 1 1 d . . .
C1 C -0.635(3) -0.0463(10) 0.4990(15) 0.042(7) Uani 1 1 d U . .
O1 O -0.7364(19) -0.0556(6) 0.5326(11) 0.047(5) Uani 1 1 d U . .
C2 C -0.351(3) -0.0781(9) 0.4945(15) 0.041(7) Uani 1 1 d U . .
O2 O -0.287(2) -0.1105(7) 0.5233(12) 0.062(6) Uani 1 1 d U . .
C3 C -0.542(2) -0.0599(8) 0.3513(13) 0.027(5) Uani 1 1 d U . .
O3 O -0.582(2) -0.0815(5) 0.2945(10) 0.042(4) Uani 1 1 d U . .
C4 C -0.138(2) -0.0038(8) 0.4491(13) 0.026(5) Uani 1 1 d U . .
O4 O -0.0507(19) -0.0189(7) 0.4985(11) 0.056(5) Uani 1 1 d U . .
C5 C -0.116(3) 0.0653(8) 0.3282(14) 0.034(6) Uani 1 1 d U . .
O5 O -0.0173(19) 0.0905(6) 0.3099(10) 0.043(4) Uani 1 1 d U . .
C6 C -0.230(3) -0.0275(9) 0.2908(13) 0.032(5) Uani 1 1 d U . .
O6 O -0.204(2) -0.0592(6) 0.2506(10) 0.042(4) Uani 1 1 d U . .
C7 C -0.624(3) 0.1193(9) 0.3313(14) 0.035(5) Uani 1 1 d U . .
O7 O -0.650(3) 0.1575(6) 0.3123(13) 0.071(6) Uani 1 1 d U . .
C8 C -0.679(3) 0.0534(8) 0.4505(13) 0.030(6) Uani 1 1 d U . .
O8 O -0.756(2) 0.0550(7) 0.5009(11) 0.061(6) Uani 1 1 d U . .
C9 C -0.719(3) 0.0255(8) 0.2918(13) 0.030(5) Uani 1 1 d U . .
O9 O -0.816(2) 0.0072(6) 0.2510(11) 0.051(5) Uani 1 1 d U . .
C10 C -0.415(2) 0.0569(8) 0.2691(13) 0.025(5) Uani 1 1 d U . .
O10 O -0.4230(17) 0.0706(6) 0.2030(10) 0.036(4) Uani 1 1 d U . .
C11 C 0.036(3) 0.3437(8) 0.3192(13) 0.031(5) Uani 1 1 d U . .
O11 O 0.133(2) 0.3595(7) 0.2868(11) 0.057(5) Uani 1 1 d U . .
C12 C -0.271(3) 0.3674(9) 0.3271(15) 0.040(6) Uani 1 1 d U . .
O12 O -0.351(2) 0.3968(8) 0.3019(12) 0.076(7) Uani 1 1 d U . .
C13 C -0.065(2) 0.3540(7) 0.4666(13) 0.024(5) Uani 1 1 d U . .
O13 O -0.0236(18) 0.3738(6) 0.5274(9) 0.036(4) Uani 1 1 d U . .
C14 C -0.452(3) 0.2909(9) 0.3836(13) 0.034(5) Uani 1 1 d U . .
O14 O -0.555(2) 0.3056(8) 0.3326(12) 0.065(6) Uani 1 1 d U . .
C15 C -0.461(2) 0.2223(9) 0.5030(15) 0.034(6) Uani 1 1 d U . .
O15 O -0.549(2) 0.1978(7) 0.5206(12) 0.058(5) Uani 1 1 d U . .
C16 C -0.347(2) 0.3186(8) 0.5352(13) 0.027(5) Uani 1 1 d U . .
O16 O -0.363(2) 0.3490(6) 0.5775(10) 0.047(5) Uani 1 1 d U . .
C17 C 0.096(3) 0.2428(8) 0.3670(16) 0.039(6) Uani 1 1 d U . .
O17 O 0.158(2) 0.2414(7) 0.3098(12) 0.063(6) Uani 1 1 d U . .
C18 C 0.049(3) 0.1739(10) 0.4888(17) 0.045(7) Uani 1 1 d U . .
O18 O 0.088(2) 0.1380(6) 0.5050(12) 0.063(6) Uani 1 1 d U . .
C19 C 0.146(3) 0.2712(9) 0.5221(16) 0.043(7) Uani 1 1 d U . .
O19 O 0.2476(19) 0.2898(6) 0.5629(11) 0.045(5) Uani 1 1 d U . .
C20 C -0.151(2) 0.2345(7) 0.5517(12) 0.023(5) Uani 1 1 d U . .
O20 O -0.1435(17) 0.2203(6) 0.6196(9) 0.038(4) Uani 1 1 d U . .
N1 N -0.3828(18) 0.0207(7) 0.5431(10) 0.026(4) Uani 1 1 d DU . .
C21 C -0.385(2) 0.0091(9) 0.6210(13) 0.037(5) Uani 1 1 d DU . .
H21 H -0.4172 -0.0219 0.6332 0.044 Uiso 1 1 calc R . .
C22 C -0.343(2) 0.0392(10) 0.6824(14) 0.044(5) Uani 1 1 d DU . .
H22 H -0.3499 0.0303 0.7364 0.052 Uiso 1 1 calc R . .
C23 C -0.289(3) 0.0838(10) 0.6634(13) 0.038(5) Uani 1 1 d DU . .
H23 H -0.2465 0.1041 0.7056 0.046 Uiso 1 1 calc R . .
C24 C -0.295(2) 0.0998(10) 0.5823(13) 0.036(5) Uani 1 1 d DU . .
H24 H -0.2706 0.1316 0.5699 0.043 Uiso 1 1 calc R . .
C25 C -0.337(2) 0.0671(8) 0.5235(13) 0.026(4) Uani 1 1 d DU . .
C26 C -0.350(2) 0.0794(7) 0.4371(11) 0.019(4) Uani 1 1 d U . .
C27 C -0.301(2) 0.1268(8) 0.4205(12) 0.022(4) Uani 1 1 d U . .
C28 C -0.274(2) 0.1655(8) 0.4009(13) 0.027(5) Uani 1 1 d U . .
C29 C -0.223(3) 0.2130(8) 0.3862(13) 0.028(4) Uani 1 1 d U . .
C30 C -0.235(2) 0.2256(8) 0.2986(13) 0.024(4) Uani 1 1 d DU . .
C31 C -0.279(2) 0.1930(9) 0.2364(14) 0.040(5) Uani 1 1 d DU . .
H31 H -0.3074 0.1619 0.2508 0.049 Uiso 1 1 calc R . .
C32 C -0.283(3) 0.2029(10) 0.1584(15) 0.051(6) Uani 1 1 d DU . .
H32 H -0.3162 0.1802 0.1180 0.061 Uiso 1 1 calc R . .
C33 C -0.236(3) 0.2486(10) 0.1396(14) 0.046(6) Uani 1 1 d DU . .
H33 H -0.2301 0.2573 0.0854 0.055 Uiso 1 1 calc R . .
C34 C -0.199(3) 0.2813(10) 0.2015(14) 0.046(6) Uani 1 1 d DU . .
H34 H -0.1720 0.3126 0.1877 0.055 Uiso 1 1 calc R . .
N2 N -0.199(2) 0.2708(7) 0.2786(11) 0.033(4) Uani 1 1 d DU . .
C41 C 0.436(3) 0.8435(10) 0.1025(15) 0.046(7) Uani 1 1 d U . .
O41 O 0.314(2) 0.8576(6) 0.0917(11) 0.052(5) Uani 1 1 d U . .
C42 C 0.721(3) 0.8768(9) 0.0894(14) 0.037(6) Uani 1 1 d U . .
O42 O 0.764(2) 0.9141(6) 0.0707(10) 0.050(5) Uani 1 1 d U . .
C43 C 0.652(2) 0.8410(7) 0.2351(13) 0.023(5) Uani 1 1 d U . .
O43 O 0.662(2) 0.8518(6) 0.3022(10) 0.046(5) Uani 1 1 d U . .
C44 C 0.393(3) 0.7395(10) 0.1067(16) 0.043(7) Uani 1 1 d U . .
O44 O 0.2872(19) 0.7430(7) 0.0609(9) 0.047(5) Uani 1 1 d U . .
C45 C 0.519(3) 0.6625(9) 0.1949(15) 0.037(6) Uani 1 1 d U . .
O45 O 0.488(2) 0.6243(7) 0.1989(12) 0.059(5) Uani 1 1 d U . .
C46 C 0.468(3) 0.7525(8) 0.2683(15) 0.031(5) Uani 1 1 d U . .
O46 O 0.406(2) 0.7671(7) 0.3181(11) 0.063(6) Uani 1 1 d U . .
C47 C 0.945(3) 0.7956(9) 0.0974(16) 0.039(6) Uani 1 1 d U . .
O47 O 0.996(2) 0.8160(7) 0.0488(11) 0.055(5) Uani 1 1 d U . .
C48 C 1.033(3) 0.7085(9) 0.1864(14) 0.037(6) Uani 1 1 d U . .
O48 O 1.1266(19) 0.6814(6) 0.1912(11) 0.050(5) Uani 1 1 d U . .
C49 C 0.972(2) 0.7955(9) 0.2640(13) 0.033(6) Uani 1 1 d U . .
O49 O 1.031(2) 0.8212(7) 0.3142(10) 0.048(5) Uani 1 1 d U . .
C50 C 0.775(3) 0.7156(9) 0.2645(13) 0.030(6) Uani 1 1 d U . .
O50 O 0.8030(18) 0.6961(6) 0.3272(9) 0.040(4) Uani 1 1 d U . .
C51 C 0.792(2) 0.4166(9) 0.0824(11) 0.029(5) Uani 1 1 d U . .
O51 O 0.729(2) 0.3839(7) 0.0985(11) 0.061(6) Uani 1 1 d U . .
C52 C 1.105(3) 0.4401(10) 0.0886(15) 0.045(7) Uani 1 1 d U . .
O52 O 1.219(2) 0.4194(8) 0.1119(12) 0.063(6) Uani 1 1 d U . .
C53 C 0.909(3) 0.4467(8) -0.0548(13) 0.029(5) Uani 1 1 d U . .
O53 O 0.9067(19) 0.4346(6) -0.1175(10) 0.045(5) Uani 1 1 d U . .
C54 C 1.155(3) 0.5432(9) 0.0720(14) 0.038(6) Uani 1 1 d U . .
O54 O 1.262(2) 0.5394(7) 0.1164(11) 0.054(5) Uani 1 1 d U . .
C55 C 1.045(2) 0.6229(8) -0.0161(13) 0.026(5) Uani 1 1 d U . .
O55 O 1.074(2) 0.6616(6) -0.0191(11) 0.052(5) Uani 1 1 d U . .
C56 C 1.087(3) 0.5358(7) -0.0934(13) 0.028(5) Uani 1 1 d U . .
O56 O 1.154(2) 0.5218(7) -0.1413(11) 0.052(5) Uani 1 1 d U . .
C57 C 0.599(2) 0.5000(8) 0.0786(17) 0.037(6) Uani 1 1 d U . .
O57 O 0.5375(19) 0.4812(7) 0.1280(12) 0.063(6) Uani 1 1 d U . .
C58 C 0.520(3) 0.5816(9) -0.0127(14) 0.035(6) Uani 1 1 d U . .
O58 O 0.4301(19) 0.6094(7) -0.0169(10) 0.052(5) Uani 1 1 d U . .
C59 C 0.589(3) 0.4931(8) -0.0880(14) 0.032(5) Uani 1 1 d U . .
O59 O 0.532(2) 0.4684(7) -0.1352(10) 0.055(5) Uani 1 1 d U . .
C60 C 0.789(2) 0.5756(8) -0.0894(12) 0.022(5) Uani 1 1 d U . .
O60 O 0.7539(19) 0.5952(7) -0.1473(9) 0.046(5) Uani 1 1 d U . .
N3 N 0.6399(19) 0.7861(7) 0.0126(10) 0.029(4) Uani 1 1 d DU . .
C61 C 0.613(2) 0.8113(9) -0.0575(13) 0.040(5) Uani 1 1 d DU . .
H61 H 0.5822 0.8436 -0.0566 0.048 Uiso 1 1 calc R . .
C62 C 0.631(3) 0.7891(10) -0.1310(14) 0.051(6) Uani 1 1 d DU . .
H62 H 0.6152 0.8066 -0.1797 0.061 Uiso 1 1 calc R . .
C63 C 0.673(3) 0.7411(10) -0.1320(15) 0.049(6) Uani 1 1 d DU . .
H63 H 0.6827 0.7251 -0.1809 0.059 Uiso 1 1 calc R . .
C64 C 0.699(3) 0.7189(9) -0.0622(14) 0.036(5) Uani 1 1 d DU . .
H64 H 0.7302 0.6867 -0.0626 0.043 Uiso 1 1 calc R . .
C65 C 0.682(2) 0.7396(8) 0.0125(13) 0.024(4) Uani 1 1 d DU . .
C66 C 0.719(2) 0.7160(7) 0.0919(13) 0.025(4) Uani 1 1 d U . .
C67 C 0.764(2) 0.6662(8) 0.0860(13) 0.026(5) Uani 1 1 d U . .
C68 C 0.793(2) 0.6242(8) 0.0892(12) 0.024(4) Uani 1 1 d U . .
C69 C 0.830(2) 0.5747(8) 0.0833(13) 0.026(4) Uani 1 1 d U . .
C70 C 0.867(2) 0.5514(8) 0.1645(12) 0.025(4) Uani 1 1 d DU . .
C71 C 0.859(2) 0.5744(9) 0.2374(13) 0.038(5) Uani 1 1 d DU . .
H71 H 0.8331 0.6072 0.2365 0.046 Uiso 1 1 calc R . .
C72 C 0.886(3) 0.5518(9) 0.3108(14) 0.043(6) Uani 1 1 d DU . .
H72 H 0.8788 0.5687 0.3592 0.051 Uiso 1 1 calc R . .
C73 C 0.926(3) 0.5011(10) 0.3126(15) 0.052(6) Uani 1 1 d DU . .
H73 H 0.9441 0.4824 0.3599 0.063 Uiso 1 1 calc R . .
C74 C 0.935(3) 0.4851(9) 0.2386(13) 0.039(5) Uani 1 1 d DU . .
H74 H 0.9681 0.4531 0.2375 0.046 Uiso 1 1 calc R . .
N4 N 0.906(2) 0.5043(7) 0.1656(11) 0.035(4) Uani 1 1 d DU . .

loop_
_atom_site_aniso_label
_atom_site_aniso_U_11
_atom_site_aniso_U_22
_atom_site_aniso_U_33
_atom_site_aniso_U_23
_atom_site_aniso_U_13
_atom_site_aniso_U_12
Os1 0.0317(5) 0.0156(5) 0.0274(5) 0.0017(4) 0.0046(4) -0.0007(4)
Os2 0.0256(5) 0.0168(5) 0.0240(5) -0.0025(4) 0.0021(4) -0.0007(4)
Os3 0.0259(5) 0.0149(5) 0.0300(5) 0.0000(4) 0.0026(4) 0.0017(4)
Os4 0.0352(5) 0.0161(5) 0.0296(5) 0.0017(4) 0.0049(4) 0.0000(4)
Os5 0.0261(5) 0.0172(5) 0.0255(5) -0.0030(4) 0.0042(4) 0.0007(4)
Os6 0.0251(5) 0.0148(5) 0.0308(5) -0.0006(4) 0.0040(4) 0.0018(4)
Os7 0.0307(5) 0.0180(5) 0.0272(5) 0.0001(4) 0.0041(4) 0.0015(4)
Os8 0.0278(5) 0.0197(5) 0.0233(5) -0.0025(4) 0.0064(4) -0.0011(4)
Os9 0.0248(5) 0.0214(5) 0.0286(5) -0.0019(4) 0.0022(4) -0.0003(4)
Os10 0.0331(5) 0.0182(5) 0.0286(5) 0.0024(4) 0.0028(4) 0.0029(4)
Os11 0.0263(5) 0.0200(5) 0.0223(5) -0.0016(4) 0.0049(4) -0.0016(4)
Os12 0.0259(5) 0.0193(5) 0.0289(5) 0.0004(4) 0.0012(4) 0.0000(4)
C1 0.038(14) 0.047(17) 0.041(15) -0.006(13) 0.004(10) -0.012(13)
O1 0.032(10) 0.034(10) 0.079(13) 0.016(9) 0.017(8) -0.001(8)
C2 0.029(13) 0.031(13) 0.057(16) -0.007(12) -0.022(12) 0.010(11)
O2 0.065(13) 0.035(11) 0.081(14) 0.011(10) -0.004(10) 0.026(9)
C3 0.026(8) 0.025(9) 0.030(8) 0.018(7) 0.006(7) 0.000(7)
O3 0.071(12) 0.011(9) 0.046(10) 0.006(7) 0.016(9) 0.010(8)
C4 0.030(8) 0.022(8) 0.027(8) -0.012(7) 0.005(6) -0.007(7)
O4 0.040(10) 0.066(14) 0.062(12) 0.006(10) -0.003(8) 0.024(10)
C5 0.040(13) 0.017(13) 0.044(14) 0.011(11) 0.005(11) 0.012(9)
O5 0.040(10) 0.030(10) 0.059(11) 0.002(9) 0.011(8) -0.005(8)
C6 0.046(14) 0.027(13) 0.025(12) 0.008(9) 0.011(10) 0.002(12)
O6 0.059(11) 0.028(10) 0.039(10) -0.005(8) 0.013(8) -0.005(9)
C7 0.046(9) 0.021(8) 0.037(9) -0.011(7) 0.001(7) 0.003(8)
O7 0.110(17) 0.011(9) 0.094(16) -0.004(10) 0.017(13) 0.022(11)
C8 0.051(15) 0.016(12) 0.027(12) -0.001(11) 0.021(9) 0.016(12)
O8 0.083(14) 0.051(12) 0.058(12) 0.014(10) 0.048(10) 0.033(11)
C9 0.033(8) 0.021(9) 0.033(8) -0.001(7) -0.003(7) 0.015(7)
O9 0.046(11) 0.030(11) 0.072(13) -0.013(9) -0.011(9) -0.004(8)
C10 0.019(11) 0.011(11) 0.040(11) -0.008(10) -0.012(10) 0.007(10)
O10 0.035(9) 0.028(10) 0.043(9) 0.005(8) -0.004(8) 0.008(8)
C11 0.043(14) 0.017(13) 0.034(14) 0.004(10) 0.007(10) 0.006(11)
O11 0.061(13) 0.045(12) 0.070(13) 0.014(10) 0.031(10) -0.002(10)
C12 0.041(15) 0.025(14) 0.049(16) -0.003(12) -0.012(12) 0.012(11)
O12 0.066(14) 0.080(16) 0.072(14) 0.020(12) -0.034(11) 0.037(11)
C13 0.035(13) 0.006(11) 0.031(11) 0.003(8) -0.002(10) 0.011(9)
O13 0.050(10) 0.020(9) 0.040(9) -0.002(7) 0.011(8) 0.008(8)
C14 0.030(8) 0.043(9) 0.029(8) -0.021(7) 0.006(6) -0.001(7)
O14 0.040(11) 0.086(17) 0.064(12) 0.013(11) -0.011(8) -0.004(10)
C15 0.013(11) 0.028(14) 0.065(16) -0.025(12) 0.023(10) 0.000(9)
O15 0.042(11) 0.042(12) 0.098(15) 0.004(11) 0.039(10) -0.006(9)
C16 0.034(13) 0.014(12) 0.032(13) -0.010(9) -0.005(10) -0.009(11)
O16 0.076(13) 0.025(10) 0.046(11) -0.005(8) 0.029(9) 0.010(9)
C17 0.047(16) 0.016(13) 0.057(15) -0.005(12) 0.014(11) 0.016(12)
O17 0.078(14) 0.048(13) 0.071(13) 0.025(11) 0.033(11) 0.011(11)
C18 0.044(15) 0.027(12) 0.058(17) -0.020(13) -0.019(13) 0.018(12)
O18 0.088(15) 0.020(10) 0.078(14) 0.010(10) -0.002(12) 0.011(10)
C19 0.025(12) 0.037(16) 0.068(18) -0.019(13) 0.013(11) 0.011(11)
O19 0.044(10) 0.025(10) 0.066(12) -0.008(9) 0.003(8) 0.000(8)
C20 0.032(12) 0.011(11) 0.029(10) -0.003(9) 0.016(10) 0.000(10)
O20 0.042(10) 0.050(12) 0.020(7) 0.000(8) 0.003(7) 0.002(9)
N1 0.029(9) 0.026(8) 0.021(7) 0.004(7) -0.001(7) 0.006(8)
C21 0.052(14) 0.034(11) 0.025(9) -0.002(7) 0.010(10) -0.004(11)
C22 0.051(14) 0.058(13) 0.019(8) -0.004(8) -0.006(10) 0.004(12)
C23 0.043(9) 0.045(8) 0.027(6) -0.020(7) 0.007(7) 0.006(7)
C24 0.033(12) 0.044(11) 0.029(8) -0.011(7) 0.000(10) -0.009(11)
C25 0.033(11) 0.016(9) 0.027(7) -0.003(6) 0.003(9) 0.010(9)
C26 0.033(11) 0.007(8) 0.019(7) -0.003(7) 0.013(8) 0.006(8)
C27 0.009(9) 0.026(8) 0.033(11) 0.002(8) 0.011(9) -0.007(9)
C28 0.031(12) 0.015(8) 0.038(11) -0.004(8) 0.011(10) 0.001(9)
C29 0.038(12) 0.013(8) 0.035(8) 0.002(8) 0.017(10) 0.007(9)
C30 0.015(10) 0.028(9) 0.030(7) 0.000(6) 0.008(8) 0.001(9)
C31 0.053(14) 0.032(11) 0.038(8) -0.005(8) 0.012(11) -0.009(11)
C32 0.075(16) 0.045(12) 0.035(8) -0.016(10) 0.011(12) -0.011(13)
C33 0.055(14) 0.059(14) 0.026(9) 0.002(8) 0.009(11) -0.017(13)
C34 0.071(16) 0.036(12) 0.031(9) 0.007(8) 0.009(12) -0.007(12)
N2 0.042(11) 0.029(9) 0.030(7) -0.002(7) 0.010(8) -0.005(9)
C41 0.036(12) 0.058(19) 0.041(15) -0.018(14) -0.005(12) 0.000(12)
O41 0.034(9) 0.041(11) 0.079(14) 0.004(10) -0.007(10) 0.001(9)
C42 0.031(14) 0.040(13) 0.042(14) -0.018(12) 0.017(11) -0.018(12)
O42 0.056(12) 0.042(11) 0.052(11) -0.009(9) 0.007(9) -0.018(9)
C43 0.030(8) 0.009(8) 0.030(7) -0.003(7) 0.003(7) 0.004(7)
O43 0.074(13) 0.025(10) 0.037(8) -0.007(8) 0.002(9) -0.002(9)
C44 0.026(13) 0.045(17) 0.059(17) 0.006(14) 0.005(9) 0.012(13)
O44 0.054(11) 0.060(13) 0.025(9) 0.015(9) -0.004(7) -0.025(10)
C45 0.029(13) 0.034(11) 0.057(16) -0.002(13) 0.039(12) -0.006(12)
O45 0.063(13) 0.033(10) 0.084(14) 0.008(11) 0.023(11) -0.018(10)
C46 0.028(13) 0.017(13) 0.051(14) -0.002(11) 0.010(10) 0.008(10)
O46 0.085(15) 0.045(13) 0.067(13) -0.015(10) 0.043(11) 0.001(11)
C47 0.019(12) 0.041(17) 0.061(17) 0.003(12) 0.021(11) 0.013(11)
O47 0.063(13) 0.050(13) 0.053(12) 0.023(10) 0.008(9) 0.013(10)
C48 0.042(9) 0.029(9) 0.041(9) -0.001(8) 0.008(8) 0.014(7)
O48 0.037(10) 0.035(11) 0.079(13) 0.004(10) 0.011(9) 0.022(8)
C49 0.020(12) 0.047(16) 0.030(12) 0.010(10) 0.001(9) -0.010(11)
O49 0.065(12) 0.035(11) 0.043(10) -0.006(8) -0.001(9) -0.001(10)
C50 0.045(14) 0.034(15) 0.017(10) -0.001(9) 0.022(10) 0.014(12)
O50 0.049(10) 0.036(11) 0.035(9) 0.009(8) 0.002(8) 0.003(9)
C51 0.030(13) 0.047(15) 0.011(10) -0.005(10) 0.010(9) -0.015(11)
O51 0.078(14) 0.050(12) 0.056(12) 0.011(10) 0.016(10) -0.025(10)
C52 0.048(15) 0.040(16) 0.042(15) -0.002(13) -0.010(12) -0.001(12)
O52 0.038(11) 0.081(16) 0.069(13) -0.007(12) 0.003(9) 0.017(10)
C53 0.040(9) 0.025(9) 0.021(7) 0.007(7) 0.002(7) 0.008(7)
O53 0.056(11) 0.040(11) 0.038(9) -0.025(9) 0.007(8) -0.009(9)
C54 0.033(13) 0.048(17) 0.034(13) -0.019(13) 0.007(8) 0.003(12)
O54 0.042(11) 0.058(13) 0.058(12) -0.004(10) -0.012(8) 0.000(10)
C55 0.029(12) 0.018(10) 0.033(13) -0.010(10) 0.019(10) -0.011(10)
O55 0.062(12) 0.026(9) 0.072(13) 0.000(9) 0.021(10) -0.029(9)
C56 0.050(15) 0.005(11) 0.031(12) 0.000(9) 0.015(10) -0.001(10)
O56 0.061(12) 0.045(12) 0.057(12) -0.018(9) 0.040(9) -0.006(10)
C57 0.006(11) 0.020(13) 0.087(19) 0.029(12) 0.006(10) 0.004(10)
O57 0.029(10) 0.066(15) 0.097(15) 0.042(12) 0.020(9) -0.005(9)
C58 0.022(12) 0.046(16) 0.035(13) -0.015(12) -0.001(10) 0.000(9)
O58 0.039(11) 0.057(13) 0.058(11) -0.001(10) -0.005(9) 0.025(9)
C59 0.038(9) 0.023(9) 0.032(8) 0.010(7) -0.004(7) -0.012(7)
O59 0.068(12) 0.051(12) 0.041(10) -0.016(9) -0.016(9) -0.007(11)
C60 0.024(11) 0.025(13) 0.017(10) -0.007(9) 0.001(9) 0.010(10)
O60 0.046(10) 0.058(13) 0.033(9) 0.019(9) 0.003(8) -0.005(9)
N3 0.041(10) 0.025(8) 0.018(7) 0.005(6) -0.006(8) -0.002(8)
C61 0.062(14) 0.031(11) 0.025(9) 0.006(7) -0.007(10) -0.016(11)
C62 0.084(17) 0.045(11) 0.021(8) 0.010(9) -0.001(12) -0.001(14)
C63 0.075(16) 0.039(11) 0.029(8) -0.003(9) -0.015(12) -0.011(13)
C64 0.046(13) 0.026(11) 0.038(8) -0.001(8) 0.011(11) 0.003(11)
C65 0.019(10) 0.019(8) 0.037(8) 0.001(7) 0.018(8) -0.012(8)
C66 0.024(11) 0.018(8) 0.038(9) 0.009(8) 0.018(9) -0.001(9)
C67 0.027(11) 0.023(7) 0.031(11) -0.013(8) 0.011(9) -0.005(9)
C68 0.026(11) 0.028(7) 0.022(11) -0.006(8) 0.019(9) 0.006(9)
C69 0.021(10) 0.026(8) 0.031(8) 0.003(8) 0.002(9) 0.012(9)
C70 0.023(10) 0.031(9) 0.024(7) 0.005(7) 0.012(8) -0.004(9)
C71 0.061(14) 0.027(10) 0.029(8) 0.004(7) 0.010(11) 0.000(11)
C72 0.073(16) 0.035(11) 0.022(8) 0.006(9) 0.012(11) -0.014(12)
C73 0.086(17) 0.043(11) 0.027(8) 0.010(10) 0.004(12) -0.002(14)
C74 0.050(13) 0.036(11) 0.029(9) 0.013(7) 0.002(11) 0.008(11)
N4 0.045(11) 0.037(9) 0.023(8) 0.012(7) 0.004(8) 0.014(10)

loop_
_atom_type_symbol
_atom_type_description
_atom_type_scat_dispersion_real
_atom_type_scat_dispersion_imag
_atom_type_scat_source
C C 0.0033 0.0016 'International Tables Vol C Tables 4.2.6.8 and 6.1.1.4'
H H 0.0000 0.0000 'International Tables Vol C Tables 4.2.6.8 and 6.1.1.4'
N N 0.0061 0.0033 'International Tables Vol C Tables 4.2.6.8 and 6.1.1.4'
O O 0.0106 0.0060 'International Tables Vol C Tables 4.2.6.8 and 6.1.1.4'
Os Os -1.2165 7.6030 'International Tables Vol C Tables 4.2.6.8 and 6.1.1.4'

loop_
_geom_angle_atom_site_label_1
_geom_angle_atom_site_label_2
_geom_angle_atom_site_label_3
_geom_angle
_geom_angle_site_symmetry_1
_geom_angle_site_symmetry_3
_geom_angle_publ_flag
C2 Os1 C1 89.8(12) . . ?
C2 Os1 C3 95.5(10) . . ?
C1 Os1 C3 91.7(10) . . ?
C2 Os1 N1 93.2(8) . . ?
C1 Os1 N1 92.9(9) . . ?
C3 Os1 N1 170.2(8) . . ?
C2 Os1 Os3 164.9(8) . . ?
C1 Os1 Os3 105.2(8) . . ?
C3 Os1 Os3 85.4(6) . . ?
N1 Os1 Os3 85.0(5) . . ?
C2 Os1 Os2 106.2(8) . . ?
C1 Os1 Os2 163.8(8) . . ?
C3 Os1 Os2 89.2(6) . . ?
N1 Os1 Os2 84.0(5) . . ?
Os3 Os1 Os2 58.73(3) . . ?
C5 Os2 C6 97.2(10) . . ?
C5 Os2 C4 96.8(9) . . ?
C6 Os2 C4 92.4(9) . . ?
C5 Os2 C10 85.0(9) . . ?
C6 Os2 C10 91.3(9) . . ?
C4 Os2 C10 175.6(9) . . ?
C5 Os2 C26 91.6(9) . . ?
C6 Os2 C26 169.4(9) . . ?
C4 Os2 C26 92.4(8) . . ?
C10 Os2 C26 83.6(8) . . ?
C5 Os2 Os3 119.9(7) . . ?
C6 Os2 Os3 118.3(7) . . ?
C4 Os2 Os3 125.5(6) . . ?
C10 Os2 Os3 50.4(6) . . ?
C26 Os2 Os3 51.6(5) . . ?
C5 Os2 Os1 165.1(7) . . ?
C6 Os2 Os1 94.9(7) . . ?
C4 Os2 Os1 74.1(6) . . ?
C10 Os2 Os1 103.3(6) . . ?
C26 Os2 Os1 77.4(5) . . ?
Os3 Os2 Os1 60.39(3) . . ?
C8 Os3 C9 93.0(10) . . ?
C8 Os3 C7 94.4(10) . . ?
C9 Os3 C7 94.7(9) . . ?
C8 Os3 C10 175.9(9) . . ?
C9 Os3 C10 90.5(9) . . ?
C7 Os3 C10 87.6(9) . . ?
C8 Os3 C26 93.8(9) . . ?
C9 Os3 C26 169.1(8) . . ?
C7 Os3 C26 93.3(8) . . ?
C10 Os3 C26 82.5(7) . . ?
C8 Os3 Os2 127.1(7) . . ?
C9 Os3 Os2 117.7(7) . . ?
C7 Os3 Os2 122.0(7) . . ?
C10 Os3 Os2 49.0(5) . . ?
C26 Os3 Os2 51.5(5) . . ?
C8 Os3 Os1 74.9(7) . . ?
C9 Os3 Os1 95.9(7) . . ?
C7 Os3 Os1 165.2(7) . . ?
C10 Os3 Os1 102.5(6) . . ?
C26 Os3 Os1 77.6(5) . . ?
Os2 Os3 Os1 60.88(3) . . ?
C13 Os4 C11 93.1(10) . . ?
C13 Os4 C12 95.3(9) . . ?
C11 Os4 C12 93.9(10) . . ?
C13 Os4 N2 169.8(8) . . ?
C11 Os4 N2 92.9(8) . . ?
C12 Os4 N2 92.5(9) . . ?
C13 Os4 Os5 87.3(7) . . ?
C11 Os4 Os5 165.1(7) . . ?
C12 Os4 Os5 100.9(8) . . ?
N2 Os4 Os5 84.8(5) . . ?
C13 Os4 Os6 86.5(6) . . ?
C11 Os4 Os6 106.4(7) . . ?
C12 Os4 Os6 159.5(8) . . ?
N2 Os4 Os6 83.9(5) . . ?
Os5 Os4 Os6 58.75(3) . . ?
C14 Os5 C16 92.3(10) . . ?
C14 Os5 C15 95.6(10) . . ?
C16 Os5 C15 96.3(9) . . ?
C14 Os5 C20 177.1(9) . . ?
C16 Os5 C20 90.6(8) . . ?
C15 Os5 C20 84.1(9) . . ?
C14 Os5 C29 95.5(9) . . ?
C16 Os5 C29 166.4(9) . . ?
C15 Os5 C29 94.0(8) . . ?
C20 Os5 C29 81.6(8) . . ?
C14 Os5 Os6 129.3(7) . . ?
C16 Os5 Os6 116.2(6) . . ?
C15 Os5 Os6 119.7(7) . . ?
C20 Os5 Os6 49.0(5) . . ?
C29 Os5 Os6 50.5(6) . . ?
C14 Os5 Os4 77.3(8) . . ?
C16 Os5 Os4 94.0(7) . . ?
C15 Os5 Os4 167.8(7) . . ?
C20 Os5 Os4 102.5(5) . . ?
C29 Os5 Os4 77.0(6) . . ?
Os6 Os5 Os4 60.65(3) . . ?
C17 Os6 C19 90.3(11) . . ?
C17 Os6 C18 96.1(11) . . ?
C19 Os6 C18 96.7(10) . . ?
C17 Os6 C20 176.9(10) . . ?
C19 Os6 C20 92.5(9) . . ?
C18 Os6 C20 84.8(10) . . ?
C17 Os6 C29 93.8(10) . . ?
C19 Os6 C29 170.2(9) . . ?
C18 Os6 C29 91.7(9) . . ?
C20 Os6 C29 83.2(8) . . ?
C17 Os6 Os5 126.9(7) . . ?
C19 Os6 Os5 119.5(7) . . ?
C18 Os6 Os5 119.9(8) . . ?
C20 Os6 Os5 50.4(6) . . ?
C29 Os6 Os5 51.3(6) . . ?
C17 Os6 Os4 74.8(7) . . ?
C19 Os6 Os4 95.3(8) . . ?
C18 Os6 Os4 165.0(7) . . ?
C20 Os6 Os4 103.7(6) . . ?
C29 Os6 Os4 77.3(6) . . ?
Os5 Os6 Os4 60.61(3) . . ?
C41 Os7 C43 93.5(10) . . ?
C41 Os7 C42 91.7(12) . . ?
C43 Os7 C42 94.3(9) . . ?
C41 Os7 N3 94.6(9) . . ?
C43 Os7 N3 169.9(8) . . ?
C42 Os7 N3 91.7(8) . . ?
C41 Os7 Os8 99.5(9) . . ?
C43 Os7 Os8 88.1(6) . . ?
C42 Os7 Os8 168.4(8) . . ?
N3 Os7 Os8 84.4(5) . . ?
C41 Os7 Os9 158.6(9) . . ?
C43 Os7 Os9 86.1(6) . . ?
C42 Os7 Os9 109.6(8) . . ?
N3 Os7 Os9 84.2(5) . . ?
Os8 Os7 Os9 59.14(3) . . ?
C44 Os8 C46 91.7(11) . . ?
C44 Os8 C45 92.6(11) . . ?
C46 Os8 C45 95.6(9) . . ?
C44 Os8 C66 95.4(10) . . ?
C46 Os8 C66 167.2(9) . . ?
C45 Os8 C66 94.7(8) . . ?
C44 Os8 C50 178.2(10) . . ?
C46 Os8 C50 89.4(9) . . ?
C45 Os8 C50 85.8(10) . . ?
C66 Os8 C50 83.7(8) . . ?
C44 Os8 Os9 132.0(8) . . ?
C46 Os8 Os9 116.7(7) . . ?
C45 Os8 Os9 119.7(7) . . ?
C66 Os8 Os9 51.1(6) . . ?
C50 Os8 Os9 48.4(6) . . ?
C44 Os8 Os7 80.7(8) . . ?
C46 Os8 Os7 94.1(7) . . ?
C45 Os8 Os7 168.3(7) . . ?
C66 Os8 Os7 76.6(6) . . ?
C50 Os8 Os7 100.7(6) . . ?
Os9 Os8 Os7 60.66(3) . . ?
C49 Os9 C47 92.2(10) . . ?
C49 Os9 C48 95.6(10) . . ?
C47 Os9 C48 98.0(10) . . ?
C49 Os9 C50 90.0(9) . . ?
C47 Os9 C50 175.1(9) . . ?
C48 Os9 C50 86.1(10) . . ?
C49 Os9 C66 169.0(9) . . ?
C47 Os9 C66 92.7(9) . . ?
C48 Os9 C66 93.4(9) . . ?
C50 Os9 C66 84.3(8) . . ?
C49 Os9 Os8 120.2(7) . . ?
C47 Os9 Os8 124.2(7) . . ?
C48 Os9 Os8 119.8(8) . . ?
C50 Os9 Os8 51.0(7) . . ?
C66 Os9 Os8 49.3(5) . . ?
C49 Os9 Os7 96.6(7) . . ?
C47 Os9 Os7 72.9(7) . . ?
C48 Os9 Os7 165.1(7) . . ?
C50 Os9 Os7 102.4(6) . . ?
C66 Os9 Os7 75.6(6) . . ?
Os8 Os9 Os7 60.20(3) . . ?
C52 Os10 C51 95.7(11) . . ?
C52 Os10 C53 94.2(10) . . ?
C51 Os10 C53 92.7(9) . . ?
C52 Os10 N4 92.6(9) . . ?
C51 Os10 N4 93.4(8) . . ?
C53 Os10 N4 170.4(8) . . ?
C52 Os10 Os11 105.1(8) . . ?
C51 Os10 Os11 159.1(7) . . ?
C53 Os10 Os11 86.6(7) . . ?
N4 Os10 Os11 85.0(5) . . ?
C52 Os10 Os12 163.6(8) . . ?
C51 Os10 Os12 100.4(7) . . ?
C53 Os10 Os12 87.9(6) . . ?
N4 Os10 Os12 83.7(5) . . ?
Os11 Os10 Os12 58.73(3) . . ?
C54 Os11 C55 94.4(11) . . ?
C54 Os11 C56 92.6(10) . . ?
C55 Os11 C56 94.1(9) . . ?
C54 Os11 C60 178.8(9) . . ?
C55 Os11 C60 85.6(9) . . ?
C56 Os11 C60 88.6(9) . . ?
C54 Os11 C69 95.3(9) . . ?
C55 Os11 C69 93.8(9) . . ?
C56 Os11 C69 168.3(9) . . ?
C60 Os11 C69 83.5(8) . . ?
C54 Os11 Os12 128.2(8) . . ?
C55 Os11 Os12 121.3(7) . . ?
C56 Os11 Os12 117.9(7) . . ?
C60 Os11 Os12 51.0(6) . . ?
C69 Os11 Os12 50.4(6) . . ?
C54 Os11 Os10 75.8(8) . . ?
C55 Os11 Os10 165.6(6) . . ?
C56 Os11 Os10 96.8(6) . . ?
C60 Os11 Os10 103.9(6) . . ?
C69 Os11 Os10 76.9(6) . . ?
Os12 Os11 Os10 60.79(3) . . ?
C57 Os12 C59 94.5(11) . . ?
C57 Os12 C58 94.0(10) . . ?
C59 Os12 C58 96.5(9) . . ?
C57 Os12 C69 92.4(10) . . ?
C59 Os12 C69 167.6(9) . . ?
C58 Os12 C69 93.3(8) . . ?
C57 Os12 C60 175.4(10) . . ?
C59 Os12 C60 90.0(8) . . ?
C58 Os12 C60 86.2(9) . . ?
C69 Os12 C60 83.0(8) . . ?
C57 Os12 Os11 126.6(6) . . ?
C59 Os12 Os11 117.2(7) . . ?
C58 Os12 Os11 121.0(7) . . ?
C69 Os12 Os11 50.7(6) . . ?
C60 Os12 Os11 50.0(5) . . ?
C57 Os12 Os10 76.0(6) . . ?
C59 Os12 Os10 94.8(7) . . ?
C58 Os12 Os10 165.5(7) . . ?
C69 Os12 Os10 76.9(5) . . ?
C60 Os12 Os10 102.9(5) . . ?
Os11 Os12 Os10 60.48(3) . . ?
O1 C1 Os1 176(2) . . ?
O2 C2 Os1 177(2) . . ?
O3 C3 Os1 176(2) . . ?
O4 C4 Os2 173(2) . . ?
O5 C5 Os2 177(2) . . ?
O6 C6 Os2 177(2) . . ?
O7 C7 Os3 175(2) . . ?
O8 C8 Os3 175(2) . . ?
O9 C9 Os3 178(2) . . ?
O10 C10 Os2 142.7(17) . . ?
O10 C10 Os3 136.7(16) . . ?
Os2 C10 Os3 80.6(8) . . ?
O11 C11 Os4 178(2) . . ?
O12 C12 Os4 177(2) . . ?
O13 C13 Os4 177.7(18) . . ?
O14 C14 Os5 175(2) . . ?
O15 C15 Os5 175(2) . . ?
O16 C16 Os5 179(2) . . ?
O17 C17 Os6 174(2) . . ?
O18 C18 Os6 178(3) . . ?
O19 C19 Os6 178(2) . . ?
O20 C20 Os6 140.1(16) . . ?
O20 C20 Os5 139.2(16) . . ?
Os6 C20 Os5 80.6(7) . . ?
C21 N1 C25 119.0(19) . . ?
C21 N1 Os1 121.9(16) . . ?
C25 N1 Os1 118.9(13) . . ?
N1 C21 C22 124(2) . . ?
C21 C22 C23 117(2) . . ?
C22 C23 C24 122(2) . . ?
C25 C24 C23 117(2) . . ?
C24 C25 N1 121(2) . . ?
C24 C25 C26 122(2) . . ?
N1 C25 C26 116.8(18) . . ?
C27 C26 C25 114.6(18) . . ?
C27 C26 Os2 114.2(14) . . ?
C25 C26 Os2 114.5(13) . . ?
C27 C26 Os3 115.2(14) . . ?
C25 C26 Os3 116.1(14) . . ?
Os2 C26 Os3 77.0(6) . . ?
C28 C27 C26 173(2) . . ?
C27 C28 C29 172(2) . . ?
C28 C29 C30 114(2) . . ?
C28 C29 Os6 118.3(16) . . ?
C30 C29 Os6 114.2(14) . . ?
C28 C29 Os5 113.3(15) . . ?
C30 C29 Os5 114.8(14) . . ?
Os6 C29 Os5 78.2(7) . . ?
N2 C30 C31 118(2) . . ?
N2 C30 C29 118.0(19) . . ?
C31 C30 C29 124(2) . . ?
C32 C31 C30 124(3) . . ?
C31 C32 C33 116(3) . . ?
C34 C33 C32 119(2) . . ?
N2 C34 C33 123(2) . . ?
C34 N2 C30 118(2) . . ?
C34 N2 Os4 122.7(17) . . ?
C30 N2 Os4 118.9(15) . . ?
O41 C41 Os7 176(2) . . ?
O42 C42 Os7 173(2) . . ?
O43 C43 Os7 177.3(18) . . ?
O44 C44 Os8 176(2) . . ?
O45 C45 Os8 176(2) . . ?
O46 C46 Os8 178(2) . . ?
O47 C47 Os9 175(2) . . ?
O48 C48 Os9 179(2) . . ?
O49 C49 Os9 177(2) . . ?
O50 C50 Os9 143.0(19) . . ?
O50 C50 Os8 136.3(18) . . ?
Os9 C50 Os8 80.6(8) . . ?
O51 C51 Os10 175(2) . . ?
O52 C52 Os10 175(2) . . ?
O53 C53 Os10 179(2) . . ?
O54 C54 Os11 172(2) . . ?
O55 C55 Os11 176(2) . . ?
O56 C56 Os11 176(2) . . ?
O57 C57 Os12 175.0(19) . . ?
O58 C58 Os12 178(2) . . ?
O59 C59 Os12 177(2) . . ?
O60 C60 Os11 142.4(18) . . ?
O60 C60 Os12 138.6(17) . . ?
Os11 C60 Os12 79.0(7) . . ?
C65 N3 C61 121(2) . . ?
C65 N3 Os7 117.8(14) . . ?
C61 N3 Os7 120.8(16) . . ?
N3 C61 C62 120(2) . . ?
C63 C62 C61 120(2) . . ?
C64 C63 C62 118(3) . . ?
C63 C64 C65 125(2) . . ?
N3 C65 C64 117(2) . . ?
N3 C65 C66 117.2(19) . . ?
C64 C65 C66 125(2) . . ?
C67 C66 C65 113.4(19) . . ?
C67 C66 Os8 114.3(14) . . ?
C65 C66 Os8 117.6(14) . . ?
C67 C66 Os9 113.2(15) . . ?
C65 C66 Os9 114.7(14) . . ?
Os8 C66 Os9 79.6(7) . . ?
C68 C67 C66 172(2) . . ?
C67 C68 C69 173(2) . . ?
C68 C69 C70 112.6(19) . . ?
C68 C69 Os12 116.3(14) . . ?
C70 C69 Os12 114.4(15) . . ?
C68 C69 Os11 114.8(15) . . ?
C70 C69 Os11 116.0(13) . . ?
Os12 C69 Os11 78.9(7) . . ?
N4 C70 C71 119(2) . . ?
N4 C70 C69 117.3(19) . . ?
C71 C70 C69 124(2) . . ?
C72 C71 C70 123(2) . . ?
C71 C72 C73 119(2) . . ?
C74 C73 C72 111(2) . . ?
C73 C74 N4 134(3) . . ?
C74 N4 C70 115(2) . . ?
C74 N4 Os10 126.4(17) . . ?
C70 N4 Os10 118.5(14) . . ?

loop_
_geom_bond_atom_site_label_1
_geom_bond_atom_site_label_2
_geom_bond_distance
_geom_bond_site_symmetry_2
_geom_bond_publ_flag
Os1 C2 1.87(2) . ?
Os1 C1 1.90(3) . ?
Os1 C3 1.91(2) . ?
Os1 N1 2.151(18) . ?
Os1 Os3 2.8024(13) . ?
Os1 Os2 2.8158(13) . ?
Os2 C5 1.88(3) . ?
Os2 C6 1.91(3) . ?
Os2 C4 1.92(2) . ?
Os2 C10 2.11(2) . ?
Os2 C26 2.212(19) . ?
Os2 Os3 2.7548(12) . ?
Os3 C8 1.90(2) . ?
Os3 C9 1.91(2) . ?
Os3 C7 1.94(2) . ?
Os3 C10 2.15(2) . ?
Os3 C26 2.21(2) . ?
Os4 C13 1.87(2) . ?
Os4 C11 1.91(2) . ?
Os4 C12 1.92(2) . ?
Os4 N2 2.132(19) . ?
Os4 Os5 2.8057(13) . ?
Os4 Os6 2.8068(13) . ?
Os5 C14 1.80(2) . ?
Os5 C16 1.96(2) . ?
Os5 C15 1.97(2) . ?
Os5 C20 2.15(2) . ?
Os5 C29 2.19(2) . ?
Os5 Os6 2.7529(12) . ?
Os6 C17 1.90(3) . ?
Os6 C19 1.92(3) . ?
Os6 C18 1.98(3) . ?
Os6 C20 2.10(2) . ?
Os6 C29 2.17(2) . ?
Os7 C41 1.87(3) . ?
Os7 C43 1.89(2) . ?
Os7 C42 1.90(3) . ?
Os7 N3 2.156(18) . ?
Os7 Os8 2.7999(14) . ?
Os7 Os9 2.8125(13) . ?
Os8 C44 1.89(2) . ?
Os8 C46 1.93(2) . ?
Os8 C45 1.96(3) . ?
Os8 C66 2.14(2) . ?
Os8 C50 2.18(2) . ?
Os8 Os9 2.7697(13) . ?
Os9 C49 1.92(2) . ?
Os9 C47 1.94(3) . ?
Os9 C48 1.94(2) . ?
Os9 C50 2.10(2) . ?
Os9 C66 2.19(2) . ?
Os10 C52 1.90(3) . ?
Os10 C51 1.91(2) . ?
Os10 C53 1.91(2) . ?
Os10 N4 2.146(19) . ?
Os10 Os11 2.8058(13) . ?
Os10 Os12 2.8144(13) . ?
Os11 C54 1.90(2) . ?
Os11 C55 1.92(2) . ?
Os11 C56 1.94(2) . ?
Os11 C60 2.15(2) . ?
Os11 C69 2.17(2) . ?
Os11 Os12 2.7560(12) . ?
Os12 C57 1.88(2) . ?
Os12 C59 1.93(2) . ?
Os12 C58 1.95(3) . ?
Os12 C69 2.16(2) . ?
Os12 C60 2.18(2) . ?
C1 O1 1.14(3) . ?
C2 O2 1.15(3) . ?
C3 O3 1.15(3) . ?
C4 O4 1.14(3) . ?
C5 O5 1.19(3) . ?
C6 O6 1.16(3) . ?
C7 O7 1.14(3) . ?
C8 O8 1.15(2) . ?
C9 O9 1.15(3) . ?
C10 O10 1.17(2) . ?
C11 O11 1.16(3) . ?
C12 O12 1.14(3) . ?
C13 O13 1.18(2) . ?
C14 O14 1.24(3) . ?
C15 O15 1.11(3) . ?
C16 O16 1.13(3) . ?
C17 O17 1.16(3) . ?
C18 O18 1.09(3) . ?
C19 O19 1.18(3) . ?
C20 O20 1.20(2) . ?
N1 C21 1.35(3) . ?
N1 C25 1.42(3) . ?
C21 C22 1.35(3) . ?
C22 C23 1.40(4) . ?
C23 C24 1.43(3) . ?
C24 C25 1.37(3) . ?
C25 C26 1.48(3) . ?
C26 C27 1.44(3) . ?
C27 C28 1.17(2) . ?
C28 C29 1.44(3) . ?
C29 C30 1.50(3) . ?
C30 N2 1.37(3) . ?
C30 C31 1.41(3) . ?
C31 C32 1.33(3) . ?
C32 C33 1.40(4) . ?
C33 C34 1.40(3) . ?
C34 N2 1.33(3) . ?
C41 O41 1.14(3) . ?
C42 O42 1.17(3) . ?
C43 O43 1.16(2) . ?
C44 O44 1.13(3) . ?
C45 O45 1.11(3) . ?
C46 O46 1.13(3) . ?
C47 O47 1.14(3) . ?
C48 O48 1.12(3) . ?
C49 O49 1.18(3) . ?
C50 O50 1.19(2) . ?
C51 O51 1.12(3) . ?
C52 O52 1.18(3) . ?
C53 O53 1.11(2) . ?
C54 O54 1.13(3) . ?
C55 O55 1.12(2) . ?
C56 O56 1.12(2) . ?
C57 O57 1.17(3) . ?
C58 O58 1.11(3) . ?
C59 O59 1.13(3) . ?
C60 O60 1.13(2) . ?
N3 C65 1.36(3) . ?
N3 C61 1.37(3) . ?
C61 C62 1.41(3) . ?
C62 C63 1.40(4) . ?
C63 C64 1.32(3) . ?
C64 C65 1.41(3) . ?
C65 C66 1.49(3) . ?
C66 C67 1.47(3) . ?
C67 C68 1.21(3) . ?
C68 C69 1.44(3) . ?
C69 C70 1.51(3) . ?
C70 N4 1.37(3) . ?
C70 C71 1.39(3) . ?
C71 C72 1.38(3) . ?
C72 C73 1.47(4) . ?
C73 C74 1.33(3) . ?
C74 N4 1.34(3) . ?

loop_
_geom_torsion_atom_site_label_1
_geom_torsion_atom_site_label_2
_geom_torsion_atom_site_label_3
_geom_torsion_atom_site_label_4
_geom_torsion
_geom_torsion_site_symmetry_1
_geom_torsion_site_symmetry_2
_geom_torsion_site_symmetry_3
_geom_torsion_site_symmetry_4
_geom_torsion_publ_flag
C2 Os1 Os2 C5 -84(3) . . . . ?
C1 Os1 Os2 C5 87(4) . . . . ?
C3 Os1 Os2 C5 -179(3) . . . . ?
N1 Os1 Os2 C5 8(3) . . . . ?
Os3 Os1 Os2 C5 95(3) . . . . ?
C2 Os1 Os2 C6 60.7(10) . . . . ?
C1 Os1 Os2 C6 -128(3) . . . . ?
C3 Os1 Os2 C6 -34.9(9) . . . . ?
N1 Os1 Os2 C6 152.2(8) . . . . ?
Os3 Os1 Os2 C6 -119.9(7) . . . . ?
C2 Os1 Os2 C4 -30.5(10) . . . . ?
C1 Os1 Os2 C4 141(3) . . . . ?
C3 Os1 Os2 C4 -126.0(9) . . . . ?
N1 Os1 Os2 C4 61.1(8) . . . . ?
Os3 Os1 Os2 C4 148.9(6) . . . . ?
C2 Os1 Os2 C10 153.2(9) . . . . ?
C1 Os1 Os2 C10 -36(3) . . . . ?
C3 Os1 Os2 C10 57.7(9) . . . . ?
N1 Os1 Os2 C10 -115.3(7) . . . . ?
Os3 Os1 Os2 C10 -27.4(6) . . . . ?
C2 Os1 Os2 C26 -126.7(9) . . . . ?
C1 Os1 Os2 C26 44(3) . . . . ?
C3 Os1 Os2 C26 137.8(8) . . . . ?
N1 Os1 Os2 C26 -35.1(7) . . . . ?
Os3 Os1 Os2 C26 52.7(5) . . . . ?
C2 Os1 Os2 Os3 -179.4(8) . . . . ?
C1 Os1 Os2 Os3 -8(3) . . . . ?
C3 Os1 Os2 Os3 85.1(6) . . . . ?
N1 Os1 Os2 Os3 -87.9(4) . . . . ?
C5 Os2 Os3 C8 -125.6(12) . . . . ?
C6 Os2 Os3 C8 116.0(12) . . . . ?
C4 Os2 Os3 C8 -0.3(12) . . . . ?
C10 Os2 Os3 C8 -178.3(12) . . . . ?
C26 Os2 Os3 C8 -60.2(11) . . . . ?
Os1 Os2 Os3 C8 37.3(9) . . . . ?
C5 Os2 Os3 C9 116.3(11) . . . . ?
C6 Os2 Os3 C9 -2.0(11) . . . . ?
C4 Os2 Os3 C9 -118.4(11) . . . . ?
C10 Os2 Os3 C9 63.6(11) . . . . ?
C26 Os2 Os3 C9 -178.3(10) . . . . ?
Os1 Os2 Os3 C9 -80.8(8) . . . . ?
C5 Os2 Os3 C7 0.3(11) . . . . ?
C6 Os2 Os3 C7 -118.0(11) . . . . ?
C4 Os2 Os3 C7 125.6(11) . . . . ?
C10 Os2 Os3 C7 -52.4(11) . . . . ?
C26 Os2 Os3 C7 65.7(10) . . . . ?
Os1 Os2 Os3 C7 163.2(8) . . . . ?
C5 Os2 Os3 C10 52.7(11) . . . . ?
C6 Os2 Os3 C10 -65.7(11) . . . . ?
C4 Os2 Os3 C10 178.0(11) . . . . ?
C26 Os2 Os3 C10 118.1(10) . . . . ?
Os1 Os2 Os3 C10 -144.5(7) . . . . ?
C5 Os2 Os3 C26 -65.4(10) . . . . ?
C6 Os2 Os3 C26 176.3(10) . . . . ?
C4 Os2 Os3 C26 59.9(10) . . . . ?
C10 Os2 Os3 C26 -118.1(10) . . . . ?
Os1 Os2 Os3 C26 97.5(7) . . . . ?
C5 Os2 Os3 Os1 -162.9(8) . . . . ?
C6 Os2 Os3 Os1 78.8(7) . . . . ?
C4 Os2 Os3 Os1 -37.6(8) . . . . ?
C10 Os2 Os3 Os1 144.5(7) . . . . ?
C26 Os2 Os3 Os1 -97.5(7) . . . . ?
C2 Os1 Os3 C8 -148(3) . . . . ?
C1 Os1 Os3 C8 27.6(11) . . . . ?
C3 Os1 Os3 C8 118.2(10) . . . . ?
N1 Os1 Os3 C8 -64.1(9) . . . . ?
Os2 Os1 Os3 C8 -150.0(8) . . . . ?
C2 Os1 Os3 C9 121(3) . . . . ?
C1 Os1 Os3 C9 -63.9(10) . . . . ?
C3 Os1 Os3 C9 26.7(9) . . . . ?
N1 Os1 Os3 C9 -155.5(8) . . . . ?
Os2 Os1 Os3 C9 118.5(7) . . . . ?
C2 Os1 Os3 C7 -103(4) . . . . ?
C1 Os1 Os3 C7 72(3) . . . . ?
C3 Os1 Os3 C7 162(3) . . . . ?
N1 Os1 Os3 C7 -20(3) . . . . ?
Os2 Os1 Os3 C7 -106(3) . . . . ?
C2 Os1 Os3 C10 29(3) . . . . ?
C1 Os1 Os3 C10 -155.7(9) . . . . ?
C3 Os1 Os3 C10 -65.1(8) . . . . ?
N1 Os1 Os3 C10 112.6(7) . . . . ?
Os2 Os1 Os3 C10 26.7(5) . . . . ?
C2 Os1 Os3 C26 -50(3) . . . . ?
C1 Os1 Os3 C26 125.0(9) . . . . ?
C3 Os1 Os3 C26 -144.4(8) . . . . ?
N1 Os1 Os3 C26 33.4(7) . . . . ?
Os2 Os1 Os3 C26 -52.6(5) . . . . ?
C2 Os1 Os3 Os2 2(3) . . . . ?
C1 Os1 Os3 Os2 177.6(8) . . . . ?
C3 Os1 Os3 Os2 -91.8(6) . . . . ?
N1 Os1 Os3 Os2 85.9(4) . . . . ?
C13 Os4 Os5 C14 121.9(10) . . . . ?
C11 Os4 Os5 C14 -146(3) . . . . ?
C12 Os4 Os5 C14 27.0(10) . . . . ?
N2 Os4 Os5 C14 -64.6(9) . . . . ?
Os6 Os4 Os5 C14 -150.6(7) . . . . ?
C13 Os4 Os5 C16 30.4(9) . . . . ?
C11 Os4 Os5 C16 122(3) . . . . ?
C12 Os4 Os5 C16 -64.5(10) . . . . ?
N2 Os4 Os5 C16 -156.0(8) . . . . ?
Os6 Os4 Os5 C16 117.9(6) . . . . ?
C13 Os4 Os5 C15 177(3) . . . . ?
C11 Os4 Os5 C15 -91(4) . . . . ?
C12 Os4 Os5 C15 83(3) . . . . ?
N2 Os4 Os5 C15 -9(3) . . . . ?
Os6 Os4 Os5 C15 -95(3) . . . . ?
C13 Os4 Os5 C20 -61.1(8) . . . . ?
C11 Os4 Os5 C20 31(3) . . . . ?
C12 Os4 Os5 C20 -156.0(9) . . . . ?
N2 Os4 Os5 C20 112.4(7) . . . . ?
Os6 Os4 Os5 C20 26.4(6) . . . . ?
C13 Os4 Os5 C29 -139.3(9) . . . . ?
C11 Os4 Os5 C29 -47(3) . . . . ?
C12 Os4 Os5 C29 125.8(10) . . . . ?
N2 Os4 Os5 C29 34.3(8) . . . . ?
Os6 Os4 Os5 C29 -51.8(6) . . . . ?
C13 Os4 Os5 Os6 -87.5(6) . . . . ?
C11 Os4 Os5 Os6 4(3) . . . . ?
C12 Os4 Os5 Os6 177.6(7) . . . . ?
N2 Os4 Os5 Os6 86.0(5) . . . . ?
C14 Os5 Os6 C17 1.2(14) . . . . ?
C16 Os5 Os6 C17 -116.2(12) . . . . ?
C15 Os5 Os6 C17 128.9(12) . . . . ?
C20 Os5 Os6 C17 178.1(12) . . . . ?
C29 Os5 Os6 C17 60.4(12) . . . . ?
Os4 Os5 Os6 C17 -37.0(9) . . . . ?
C14 Os5 Os6 C19 116.8(14) . . . . ?
C16 Os5 Os6 C19 -0.6(12) . . . . ?
C15 Os5 Os6 C19 -115.5(13) . . . . ?
C20 Os5 Os6 C19 -66.2(12) . . . . ?
C29 Os5 Os6 C19 176.0(12) . . . . ?
Os4 Os5 Os6 C19 78.6(10) . . . . ?
C14 Os5 Os6 C18 -124.5(13) . . . . ?
C16 Os5 Os6 C18 118.1(11) . . . . ?
C15 Os5 Os6 C18 3.2(12) . . . . ?
C20 Os5 Os6 C18 52.4(11) . . . . ?
C29 Os5 Os6 C18 -65.4(11) . . . . ?
Os4 Os5 Os6 C18 -162.7(9) . . . . ?
C14 Os5 Os6 C20 -176.9(13) . . . . ?
C16 Os5 Os6 C20 65.7(10) . . . . ?
C15 Os5 Os6 C20 -49.2(11) . . . . ?
C29 Os5 Os6 C20 -117.8(10) . . . . ?
Os4 Os5 Os6 C20 144.9(7) . . . . ?
C14 Os5 Os6 C29 -59.2(12) . . . . ?
C16 Os5 Os6 C29 -176.6(10) . . . . ?
C15 Os5 Os6 C29 68.6(11) . . . . ?
C20 Os5 Os6 C29 117.8(10) . . . . ?
Os4 Os5 Os6 C29 -97.4(7) . . . . ?
C14 Os5 Os6 Os4 38.2(10) . . . . ?
C16 Os5 Os6 Os4 -79.2(7) . . . . ?
C15 Os5 Os6 Os4 165.9(8) . . . . ?
C20 Os5 Os6 Os4 -144.9(7) . . . . ?
C29 Os5 Os6 Os4 97.4(7) . . . . ?
C13 Os4 Os6 C17 -120.9(10) . . . . ?
C11 Os4 Os6 C17 -28.8(11) . . . . ?
C12 Os4 Os6 C17 143(2) . . . . ?
N2 Os4 Os6 C17 62.5(9) . . . . ?
Os5 Os4 Os6 C17 150.1(8) . . . . ?
C13 Os4 Os6 C19 -32.1(10) . . . . ?
C11 Os4 Os6 C19 60.1(10) . . . . ?
C12 Os4 Os6 C19 -128(2) . . . . ?
N2 Os4 Os6 C19 151.4(9) . . . . ?
Os5 Os4 Os6 C19 -121.1(7) . . . . ?
C13 Os4 Os6 C18 -175(3) . . . . ?
C11 Os4 Os6 C18 -83(3) . . . . ?
C12 Os4 Os6 C18 89(4) . . . . ?
N2 Os4 Os6 C18 9(3) . . . . ?
Os5 Os4 Os6 C18 96(3) . . . . ?
C13 Os4 Os6 C20 61.8(9) . . . . ?
C11 Os4 Os6 C20 154.0(9) . . . . ?
C12 Os4 Os6 C20 -34(2) . . . . ?
N2 Os4 Os6 C20 -114.7(8) . . . . ?
Os5 Os4 Os6 C20 -27.2(6) . . . . ?
C13 Os4 Os6 C29 141.5(9) . . . . ?
C11 Os4 Os6 C29 -126.4(9) . . . . ?
C12 Os4 Os6 C29 46(2) . . . . ?
N2 Os4 Os6 C29 -35.1(8) . . . . ?
Os5 Os4 Os6 C29 52.5(6) . . . . ?
C13 Os4 Os6 Os5 89.0(7) . . . . ?
C11 Os4 Os6 Os5 -178.8(7) . . . . ?
C12 Os4 Os6 Os5 -7(2) . . . . ?
N2 Os4 Os6 Os5 -87.6(5) . . . . ?
C41 Os7 Os8 C44 29.7(12) . . . . ?
C43 Os7 Os8 C44 122.9(10) . . . . ?
C42 Os7 Os8 C44 -135(4) . . . . ?
N3 Os7 Os8 C44 -64.0(9) . . . . ?
Os9 Os7 Os8 C44 -150.5(8) . . . . ?
C41 Os7 Os8 C46 -61.3(10) . . . . ?
C43 Os7 Os8 C46 31.9(9) . . . . ?
C42 Os7 Os8 C46 134(4) . . . . ?
N3 Os7 Os8 C46 -155.0(8) . . . . ?
Os9 Os7 Os8 C46 118.4(7) . . . . ?
C41 Os7 Os8 C45 85(3) . . . . ?
C43 Os7 Os8 C45 178(3) . . . . ?
C42 Os7 Os8 C45 -79(5) . . . . ?
N3 Os7 Os8 C45 -9(3) . . . . ?
Os9 Os7 Os8 C45 -95(3) . . . . ?
C41 Os7 Os8 C66 127.6(10) . . . . ?
C43 Os7 Os8 C66 -139.2(9) . . . . ?
C42 Os7 Os8 C66 -37(4) . . . . ?
N3 Os7 Os8 C66 33.9(8) . . . . ?
Os9 Os7 Os8 C66 -52.6(6) . . . . ?
C41 Os7 Os8 C50 -151.5(9) . . . . ?
C43 Os7 Os8 C50 -58.3(8) . . . . ?
C42 Os7 Os8 C50 44(4) . . . . ?
N3 Os7 Os8 C50 114.8(7) . . . . ?
Os9 Os7 Os8 C50 28.2(5) . . . . ?
C41 Os7 Os8 Os9 -179.7(8) . . . . ?
C43 Os7 Os8 Os9 -86.5(6) . . . . ?
C42 Os7 Os8 Os9 16(3) . . . . ?
N3 Os7 Os8 Os9 86.6(5) . . . . ?
C44 Os8 Os9 C49 120.5(14) . . . . ?
C46 Os8 Os9 C49 0.6(11) . . . . ?
C45 Os8 Os9 C49 -113.7(12) . . . . ?
C66 Os8 Os9 C49 176.2(11) . . . . ?
C50 Os8 Os9 C49 -61.9(11) . . . . ?
Os7 Os8 Os9 C49 79.7(8) . . . . ?
C44 Os8 Os9 C47 3.7(14) . . . . ?
C46 Os8 Os9 C47 -116.1(12) . . . . ?
C45 Os8 Os9 C47 129.5(12) . . . . ?
C66 Os8 Os9 C47 59.4(11) . . . . ?
C50 Os8 Os9 C47 -178.7(12) . . . . ?
Os7 Os8 Os9 C47 -37.1(9) . . . . ?
C44 Os8 Os9 C48 -122.0(14) . . . . ?
C46 Os8 Os9 C48 118.2(11) . . . . ?
C45 Os8 Os9 C48 3.8(12) . . . . ?
C66 Os8 Os9 C48 -66.3(11) . . . . ?
C50 Os8 Os9 C48 55.6(11) . . . . ?
Os7 Os8 Os9 C48 -162.8(8) . . . . ?
C44 Os8 Os9 C50 -177.6(13) . . . . ?
C46 Os8 Os9 C50 62.6(11) . . . . ?
C45 Os8 Os9 C50 -51.8(11) . . . . ?
C66 Os8 Os9 C50 -121.9(11) . . . . ?
Os7 Os8 Os9 C50 141.6(8) . . . . ?
C44 Os8 Os9 C66 -55.7(13) . . . . ?
C46 Os8 Os9 C66 -175.5(10) . . . . ?
C45 Os8 Os9 C66 70.1(11) . . . . ?
C50 Os8 Os9 C66 121.9(11) . . . . ?
Os7 Os8 Os9 C66 -96.5(7) . . . . ?
C44 Os8 Os9 Os7 40.8(11) . . . . ?
C46 Os8 Os9 Os7 -79.0(8) . . . . ?
C45 Os8 Os9 Os7 166.6(8) . . . . ?
C66 Os8 Os9 Os7 96.5(7) . . . . ?
C50 Os8 Os9 Os7 -141.6(8) . . . . ?
C41 Os7 Os9 C49 -120(2) . . . . ?
C43 Os7 Os9 C49 -30.9(9) . . . . ?
C42 Os7 Os9 C49 62.2(10) . . . . ?
N3 Os7 Os9 C49 151.9(8) . . . . ?
Os8 Os7 Os9 C49 -121.1(7) . . . . ?
C41 Os7 Os9 C47 149(2) . . . . ?
C43 Os7 Os9 C47 -121.3(10) . . . . ?
C42 Os7 Os9 C47 -28.1(11) . . . . ?
N3 Os7 Os9 C47 61.6(9) . . . . ?
Os8 Os7 Os9 C47 148.6(8) . . . . ?
C41 Os7 Os9 C48 95(4) . . . . ?
C43 Os7 Os9 C48 -176(3) . . . . ?
C42 Os7 Os9 C48 -82(3) . . . . ?
N3 Os7 Os9 C48 7(3) . . . . ?
Os8 Os7 Os9 C48 94(3) . . . . ?
C41 Os7 Os9 C50 -29(2) . . . . ?
C43 Os7 Os9 C50 60.5(9) . . . . ?
C42 Os7 Os9 C50 153.7(10) . . . . ?
N3 Os7 Os9 C50 -116.6(8) . . . . ?
Os8 Os7 Os9 C50 -29.6(6) . . . . ?
C41 Os7 Os9 C66 52(2) . . . . ?
C43 Os7 Os9 C66 141.3(9) . . . . ?
C42 Os7 Os9 C66 -125.6(9) . . . . ?
N3 Os7 Os9 C66 -35.9(7) . . . . ?
Os8 Os7 Os9 C66 51.1(5) . . . . ?
C41 Os7 Os9 Os8 1(2) . . . . ?
C43 Os7 Os9 Os8 90.2(6) . . . . ?
C42 Os7 Os9 Os8 -176.7(7) . . . . ?
N3 Os7 Os9 Os8 -87.0(5) . . . . ?
C52 Os10 Os11 C54 -26.2(11) . . . . ?
C51 Os10 Os11 C54 151.5(18) . . . . ?
C53 Os10 Os11 C54 -119.7(10) . . . . ?
N4 Os10 Os11 C54 65.1(9) . . . . ?
Os12 Os10 Os11 C54 150.7(7) . . . . ?
C52 Os10 Os11 C55 -74(3) . . . . ?
C51 Os10 Os11 C55 103(3) . . . . ?
C53 Os10 Os11 C55 -168(3) . . . . ?
N4 Os10 Os11 C55 17(3) . . . . ?
Os12 Os10 Os11 C55 103(3) . . . . ?
C52 Os10 Os11 C56 64.7(11) . . . . ?
C51 Os10 Os11 C56 -117.5(18) . . . . ?
C53 Os10 Os11 C56 -28.7(10) . . . . ?
N4 Os10 Os11 C56 156.0(8) . . . . ?
Os12 Os10 Os11 C56 -118.3(7) . . . . ?
C52 Os10 Os11 C60 154.9(10) . . . . ?
C51 Os10 Os11 C60 -27.3(17) . . . . ?
C53 Os10 Os11 C60 61.5(9) . . . . ?
N4 Os10 Os11 C60 -113.8(7) . . . . ?
Os12 Os10 Os11 C60 -28.1(5) . . . . ?
C52 Os10 Os11 C69 -125.3(10) . . . . ?
C51 Os10 Os11 C69 52.5(17) . . . . ?
C53 Os10 Os11 C69 141.3(9) . . . . ?
N4 Os10 Os11 C69 -34.0(7) . . . . ?
Os12 Os10 Os11 C69 51.7(6) . . . . ?
C52 Os10 Os11 Os12 -177.0(8) . . . . ?
C51 Os10 Os11 Os12 0.8(16) . . . . ?
C53 Os10 Os11 Os12 89.6(7) . . . . ?
N4 Os10 Os11 Os12 -85.7(5) . . . . ?
C54 Os11 Os12 C57 2.9(14) . . . . ?
C55 Os11 Os12 C57 -123.5(12) . . . . ?
C56 Os11 Os12 C57 121.8(12) . . . . ?
C60 Os11 Os12 C57 -176.0(12) . . . . ?
C69 Os11 Os12 C57 -57.2(12) . . . . ?
Os10 Os11 Os12 C57 40.0(10) . . . . ?
C54 Os11 Os12 C59 -116.6(12) . . . . ?
C55 Os11 Os12 C59 117.0(11) . . . . ?
C56 Os11 Os12 C59 2.3(10) . . . . ?
C60 Os11 Os12 C59 64.5(10) . . . . ?
C69 Os11 Os12 C59 -176.7(10) . . . . ?
Os10 Os11 Os12 C59 -79.4(7) . . . . ?
C54 Os11 Os12 C58 126.2(12) . . . . ?
C55 Os11 Os12 C58 -0.2(11) . . . . ?
C56 Os11 Os12 C58 -114.9(10) . . . . ?
C60 Os11 Os12 C58 -52.7(10) . . . . ?
C69 Os11 Os12 C58 66.1(10) . . . . ?
Os10 Os11 Os12 C58 163.3(8) . . . . ?
C54 Os11 Os12 C69 60.1(12) . . . . ?
C55 Os11 Os12 C69 -66.3(10) . . . . ?
C56 Os11 Os12 C69 179.0(10) . . . . ?
C60 Os11 Os12 C69 -118.8(10) . . . . ?
Os10 Os11 Os12 C69 97.2(7) . . . . ?
C54 Os11 Os12 C60 178.9(12) . . . . ?
C55 Os11 Os12 C60 52.5(10) . . . . ?
C56 Os11 Os12 C60 -62.2(10) . . . . ?
C69 Os11 Os12 C60 118.8(10) . . . . ?
Os10 Os11 Os12 C60 -144.0(7) . . . . ?
C54 Os11 Os12 Os10 -37.1(9) . . . . ?
C55 Os11 Os12 Os10 -163.5(7) . . . . ?
C56 Os11 Os12 Os10 81.8(7) . . . . ?
C60 Os11 Os12 Os10 144.0(7) . . . . ?
C69 Os11 Os12 Os10 -97.2(7) . . . . ?
C52 Os10 Os12 C57 -137(3) . . . . ?
C51 Os10 Os12 C57 32.4(10) . . . . ?
C53 Os10 Os12 C57 124.8(11) . . . . ?
N4 Os10 Os12 C57 -59.9(10) . . . . ?
Os11 Os10 Os12 C57 -147.9(8) . . . . ?
C52 Os10 Os12 C59 129(3) . . . . ?
C51 Os10 Os12 C59 -61.0(9) . . . . ?
C53 Os10 Os12 C59 31.3(10) . . . . ?
N4 Os10 Os12 C59 -153.4(9) . . . . ?
Os11 Os10 Os12 C59 118.7(7) . . . . ?
C52 Os10 Os12 C58 -90(4) . . . . ?
C51 Os10 Os12 C58 80(3) . . . . ?
C53 Os10 Os12 C58 172(3) . . . . ?
N4 Os10 Os12 C58 -12(3) . . . . ?
Os11 Os10 Os12 C58 -100(3) . . . . ?
C52 Os10 Os12 C69 -42(3) . . . . ?
C51 Os10 Os12 C69 128.3(8) . . . . ?
C53 Os10 Os12 C69 -139.4(9) . . . . ?
N4 Os10 Os12 C69 35.9(8) . . . . ?
Os11 Os10 Os12 C69 -52.0(6) . . . . ?
C52 Os10 Os12 C60 38(3) . . . . ?
C51 Os10 Os12 C60 -152.2(8) . . . . ?
C53 Os10 Os12 C60 -59.8(9) . . . . ?
N4 Os10 Os12 C60 115.5(8) . . . . ?
Os11 Os10 Os12 C60 27.6(5) . . . . ?
C52 Os10 Os12 Os11 10(3) . . . . ?
C51 Os10 Os12 Os11 -179.7(6) . . . . ?
C53 Os10 Os12 Os11 -87.3(7) . . . . ?
N4 Os10 Os12 Os11 88.0(5) . . . . ?
C2 Os1 C1 O1 111(34) . . . . ?
C3 Os1 C1 O1 -154(34) . . . . ?
N1 Os1 C1 O1 18(34) . . . . ?
Os3 Os1 C1 O1 -68(34) . . . . ?
Os2 Os1 C1 O1 -61(35) . . . . ?
C1 Os1 C2 O2 29(52) . . . . ?
C3 Os1 C2 O2 -63(52) . . . . ?
N1 Os1 C2 O2 122(52) . . . . ?
Os3 Os1 C2 O2 -156(50) . . . . ?
Os2 Os1 C2 O2 -154(52) . . . . ?
C2 Os1 C3 O3 -13(32) . . . . ?
C1 Os1 C3 O3 -103(32) . . . . ?
N1 Os1 C3 O3 139(30) . . . . ?
Os3 Os1 C3 O3 152(32) . . . . ?
Os2 Os1 C3 O3 94(32) . . . . ?
C5 Os2 C4 O4 -21(18) . . . . ?
C6 Os2 C4 O4 77(18) . . . . ?
C10 Os2 C4 O4 -134(16) . . . . ?
C26 Os2 C4 O4 -112(18) . . . . ?
Os3 Os2 C4 O4 -155(17) . . . . ?
Os1 Os2 C4 O4 171(18) . . . . ?
C6 Os2 C5 O5 -83(48) . . . . ?
C4 Os2 C5 O5 11(48) . . . . ?
C10 Os2 C5 O5 -173(100) . . . . ?
C26 Os2 C5 O5 103(47) . . . . ?
Os3 Os2 C5 O5 149(47) . . . . ?
Os1 Os2 C5 O5 62(49) . . . . ?
C5 Os2 C6 O6 73(42) . . . . ?
C4 Os2 C6 O6 -25(42) . . . . ?
C10 Os2 C6 O6 158(42) . . . . ?
C26 Os2 C6 O6 -142(40) . . . . ?
Os3 Os2 C6 O6 -158(41) . . . . ?
Os1 Os2 C6 O6 -99(42) . . . . ?
C8 Os3 C7 O7 137(26) . . . . ?
C9 Os3 C7 O7 -130(26) . . . . ?
C10 Os3 C7 O7 -40(26) . . . . ?
C26 Os3 C7 O7 42(26) . . . . ?
Os2 Os3 C7 O7 -3(26) . . . . ?
Os1 Os3 C7 O7 94(26) . . . . ?
C9 Os3 C8 O8 -74(26) . . . . ?
C7 Os3 C8 O8 21(26) . . . . ?
C10 Os3 C8 O8 139(22) . . . . ?
C26 Os3 C8 O8 115(25) . . . . ?
Os2 Os3 C8 O8 157(25) . . . . ?
Os1 Os3 C8 O8 -169(26) . . . . ?
C8 Os3 C9 O9 -17(63) . . . . ?
C7 Os3 C9 O9 -112(63) . . . . ?
C10 Os3 C9 O9 161(63) . . . . ?
C26 Os3 C9 O9 111(62) . . . . ?
Os2 Os3 C9 O9 118(63) . . . . ?
Os1 Os3 C9 O9 58(63) . . . . ?
C5 Os2 C10 O10 43(3) . . . . ?
C6 Os2 C10 O10 -55(3) . . . . ?
C4 Os2 C10 O10 157(10) . . . . ?
C26 Os2 C10 O10 135(3) . . . . ?
Os3 Os2 C10 O10 179(3) . . . . ?
Os1 Os2 C10 O10 -150(3) . . . . ?
C5 Os2 C10 Os3 -136.2(9) . . . . ?
C6 Os2 C10 Os3 126.7(8) . . . . ?
C4 Os2 C10 Os3 -22(12) . . . . ?
C26 Os2 C10 Os3 -44.1(7) . . . . ?
Os1 Os2 C10 Os3 31.3(6) . . . . ?
C8 Os3 C10 O10 -159(12) . . . . ?
C9 Os3 C10 O10 54(3) . . . . ?
C7 Os3 C10 O10 -41(3) . . . . ?
C26 Os3 C10 O10 -135(3) . . . . ?
Os2 Os3 C10 O10 -179(3) . . . . ?
Os1 Os3 C10 O10 150(2) . . . . ?
C8 Os3 C10 Os2 20(13) . . . . ?
C9 Os3 C10 Os2 -127.5(8) . . . . ?
C7 Os3 C10 Os2 137.8(8) . . . . ?
C26 Os3 C10 Os2 44.1(7) . . . . ?
Os1 Os3 C10 Os2 -31.4(6) . . . . ?
C13 Os4 C11 O11 -73(53) . . . . ?
C12 Os4 C11 O11 23(53) . . . . ?
N2 Os4 C11 O11 115(53) . . . . ?
Os5 Os4 C11 O11 -164(51) . . . . ?
Os6 Os4 C11 O11 -160(53) . . . . ?
C13 Os4 C12 O12 35(49) . . . . ?
C11 Os4 C12 O12 -59(49) . . . . ?
N2 Os4 C12 O12 -152(48) . . . . ?
Os5 Os4 C12 O12 123(48) . . . . ?
Os6 Os4 C12 O12 129(47) . . . . ?
C11 Os4 C13 O13 -113(48) . . . . ?
C12 Os4 C13 O13 153(48) . . . . ?
N2 Os4 C13 O13 13(52) . . . . ?
Os5 Os4 C13 O13 52(48) . . . . ?
Os6 Os4 C13 O13 -6(48) . . . . ?
C16 Os5 C14 O14 -87(23) . . . . ?
C15 Os5 C14 O14 9(24) . . . . ?
C20 Os5 C14 O14 93(28) . . . . ?
C29 Os5 C14 O14 104(23) . . . . ?
Os6 Os5 C14 O14 146(23) . . . . ?
Os4 Os5 C14 O14 179(100) . . . . ?
C14 Os5 C15 O15 19(21) . . . . ?
C16 Os5 C15 O15 112(21) . . . . ?
C20 Os5 C15 O15 -158(21) . . . . ?
C29 Os5 C15 O15 -77(21) . . . . ?
Os6 Os5 C15 O15 -123(21) . . . . ?
Os4 Os5 C15 O15 -35(24) . . . . ?
C14 Os5 C16 O16 -119(100) . . . . ?
C15 Os5 C16 O16 146(100) . . . . ?
C20 Os5 C16 O16 61(100) . . . . ?
C29 Os5 C16 O16 7(100) . . . . ?
Os6 Os5 C16 O16 18(100) . . . . ?
Os4 Os5 C16 O16 -41(100) . . . . ?
C19 Os6 C17 O17 153(21) . . . . ?
C18 Os6 C17 O17 56(21) . . . . ?
C20 Os6 C17 O17 -51(32) . . . . ?
C29 Os6 C17 O17 -36(21) . . . . ?
Os5 Os6 C17 O17 -79(21) . . . . ?
Os4 Os6 C17 O17 -112(21) . . . . ?
C17 Os6 C18 O18 15(67) . . . . ?
C19 Os6 C18 O18 -76(67) . . . . ?
C20 Os6 C18 O18 -168(67) . . . . ?
C29 Os6 C18 O18 109(67) . . . . ?
Os5 Os6 C18 O18 154(67) . . . . ?
Os4 Os6 C18 O18 67(68) . . . . ?
C17 Os6 C19 O19 -92(65) . . . . ?
C18 Os6 C19 O19 4(65) . . . . ?
C20 Os6 C19 O19 89(65) . . . . ?
C29 Os6 C19 O19 153(61) . . . . ?
Os5 Os6 C19 O19 134(65) . . . . ?
Os4 Os6 C19 O19 -167(65) . . . . ?
C17 Os6 C20 O20 149(16) . . . . ?
C19 Os6 C20 O20 -55(3) . . . . ?
C18 Os6 C20 O20 42(3) . . . . ?
C29 Os6 C20 O20 134(3) . . . . ?
Os5 Os6 C20 O20 178(3) . . . . ?
Os4 Os6 C20 O20 -151(2) . . . . ?
C17 Os6 C20 Os5 -29(18) . . . . ?
C19 Os6 C20 Os5 127.1(9) . . . . ?
C18 Os6 C20 Os5 -136.4(9) . . . . ?
C29 Os6 C20 Os5 -44.0(7) . . . . ?
Os4 Os6 C20 Os5 31.1(6) . . . . ?
C14 Os5 C20 O20 -123(18) . . . . ?
C16 Os5 C20 O20 57(3) . . . . ?
C15 Os5 C20 O20 -39(3) . . . . ?
C29 Os5 C20 O20 -134(3) . . . . ?
Os6 Os5 C20 O20 -178(3) . . . . ?
Os4 Os5 C20 O20 151(2) . . . . ?
C14 Os5 C20 Os6 55(19) . . . . ?
C16 Os5 C20 Os6 -125.1(8) . . . . ?
C15 Os5 C20 Os6 138.6(8) . . . . ?
C29 Os5 C20 Os6 43.7(7) . . . . ?
Os4 Os5 C20 Os6 -30.9(6) . . . . ?
C2 Os1 N1 C21 -49.2(14) . . . . ?
C1 Os1 N1 C21 40.8(14) . . . . ?
C3 Os1 N1 C21 159(4) . . . . ?
Os3 Os1 N1 C21 145.9(11) . . . . ?
Os2 Os1 N1 C21 -155.1(11) . . . . ?
C2 Os1 N1 C25 136.1(16) . . . . ?
C1 Os1 N1 C25 -133.9(15) . . . . ?
C3 Os1 N1 C25 -16(5) . . . . ?
Os3 Os1 N1 C25 -28.9(13) . . . . ?
Os2 Os1 N1 C25 30.1(13) . . . . ?
C25 N1 C21 C22 -1.1(17) . . . . ?
Os1 N1 C21 C22 -175.8(13) . . . . ?
N1 C21 C22 C23 -2.9(18) . . . . ?
C21 C22 C23 C24 8(3) . . . . ?
C22 C23 C24 C25 -9(3) . . . . ?
C23 C24 C25 N1 4(3) . . . . ?
C23 C24 C25 C26 179.1(19) . . . . ?
C21 N1 C25 C24 0(3) . . . . ?
Os1 N1 C25 C24 175.2(16) . . . . ?
C21 N1 C25 C26 -174.8(16) . . . . ?
Os1 N1 C25 C26 0(2) . . . . ?
C24 C25 C26 C27 6(3) . . . . ?
N1 C25 C26 C27 -179.4(17) . . . . ?
C24 C25 C26 Os2 140.5(18) . . . . ?
N1 C25 C26 Os2 -45(2) . . . . ?
C24 C25 C26 Os3 -132.5(19) . . . . ?
N1 C25 C26 Os3 42(2) . . . . ?
C5 Os2 C26 C27 15.9(16) . . . . ?
C6 Os2 C26 C27 -130(4) . . . . ?
C4 Os2 C26 C27 112.8(16) . . . . ?
C10 Os2 C26 C27 -68.8(16) . . . . ?
Os3 Os2 C26 C27 -112.0(16) . . . . ?
Os1 Os2 C26 C27 -174.1(16) . . . . ?
C5 Os2 C26 C25 -119.1(16) . . . . ?
C6 Os2 C26 C25 95(5) . . . . ?
C4 Os2 C26 C25 -22.2(16) . . . . ?
C10 Os2 C26 C25 156.2(16) . . . . ?
Os3 Os2 C26 C25 113.0(17) . . . . ?
Os1 Os2 C26 C25 50.9(14) . . . . ?
C5 Os2 C26 Os3 128.0(8) . . . . ?
C6 Os2 C26 Os3 -18(5) . . . . ?
C4 Os2 C26 Os3 -135.2(7) . . . . ?
C10 Os2 C26 Os3 43.2(7) . . . . ?
Os1 Os2 C26 Os3 -62.1(4) . . . . ?
C8 Os3 C26 C27 -113.0(16) . . . . ?
C9 Os3 C26 C27 119(5) . . . . ?
C7 Os3 C26 C27 -18.4(16) . . . . ?
C10 Os3 C26 C27 68.7(15) . . . . ?
Os2 Os3 C26 C27 110.9(16) . . . . ?
Os1 Os3 C26 C27 173.4(15) . . . . ?
C8 Os3 C26 C25 24.9(16) . . . . ?
C9 Os3 C26 C25 -103(5) . . . . ?
C7 Os3 C26 C25 119.5(16) . . . . ?
C10 Os3 C26 C25 -153.4(16) . . . . ?
Os2 Os3 C26 C25 -111.2(16) . . . . ?
Os1 Os3 C26 C25 -48.7(14) . . . . ?
C8 Os3 C26 Os2 136.1(8) . . . . ?
C9 Os3 C26 Os2 8(5) . . . . ?
C7 Os3 C26 Os2 -129.3(8) . . . . ?
C10 Os3 C26 Os2 -42.2(7) . . . . ?
Os1 Os3 C26 Os2 62.5(4) . . . . ?
C25 C26 C27 C28 -139(17) . . . . ?
Os2 C26 C27 C28 86(17) . . . . ?
Os3 C26 C27 C28 -1(18) . . . . ?
C26 C27 C28 C29 175(14) . . . . ?
C27 C28 C29 C30 144(15) . . . . ?
C27 C28 C29 Os6 6(17) . . . . ?
C27 C28 C29 Os5 -82(16) . . . . ?
C17 Os6 C29 C28 113.9(18) . . . . ?
C19 Os6 C29 C28 -131(6) . . . . ?
C18 Os6 C29 C28 17.7(19) . . . . ?
C20 Os6 C29 C28 -66.9(17) . . . . ?
Os5 Os6 C29 C28 -110.2(18) . . . . ?
Os4 Os6 C29 C28 -172.6(18) . . . . ?
C17 Os6 C29 C30 -23.7(16) . . . . ?
C19 Os6 C29 C30 91(6) . . . . ?
C18 Os6 C29 C30 -120.0(17) . . . . ?
C20 Os6 C29 C30 155.5(16) . . . . ?
Os5 Os6 C29 C30 112.1(16) . . . . ?
Os4 Os6 C29 C30 49.7(14) . . . . ?
C17 Os6 C29 Os5 -135.8(8) . . . . ?
C19 Os6 C29 Os5 -21(6) . . . . ?
C18 Os6 C29 Os5 127.9(10) . . . . ?
C20 Os6 C29 Os5 43.4(7) . . . . ?
Os4 Os6 C29 Os5 -62.3(4) . . . . ?
C14 Os5 C29 C28 -105.9(18) . . . . ?
C16 Os5 C29 C28 129(3) . . . . ?
C15 Os5 C29 C28 -9.9(18) . . . . ?
C20 Os5 C29 C28 73.5(17) . . . . ?
Os6 Os5 C29 C28 115.9(18) . . . . ?
Os4 Os5 C29 C28 178.5(17) . . . . ?
C14 Os5 C29 C30 26.8(18) . . . . ?
C16 Os5 C29 C30 -98(4) . . . . ?
C15 Os5 C29 C30 122.8(16) . . . . ?
C20 Os5 C29 C30 -153.8(17) . . . . ?
Os6 Os5 C29 C30 -111.4(17) . . . . ?
Os4 Os5 C29 C30 -48.8(14) . . . . ?
C14 Os5 C29 Os6 138.1(9) . . . . ?
C16 Os5 C29 Os6 13(4) . . . . ?
C15 Os5 C29 Os6 -125.8(8) . . . . ?
C20 Os5 C29 Os6 -42.4(7) . . . . ?
Os4 Os5 C29 Os6 62.5(4) . . . . ?
C28 C29 C30 N2 176.0(18) . . . . ?
Os6 C29 C30 N2 -44(2) . . . . ?
Os5 C29 C30 N2 43(2) . . . . ?
C28 C29 C30 C31 -5(3) . . . . ?
Os6 C29 C30 C31 134.4(14) . . . . ?
Os5 C29 C30 C31 -137.9(14) . . . . ?
N2 C30 C31 C32 2.1(18) . . . . ?
C29 C30 C31 C32 -176.5(19) . . . . ?
C30 C31 C32 C33 1.8(19) . . . . ?
C31 C32 C33 C34 -4(3) . . . . ?
C32 C33 C34 N2 3(4) . . . . ?
C33 C34 N2 C30 1(3) . . . . ?
C33 C34 N2 Os4 176.2(18) . . . . ?
C31 C30 N2 C34 -4(3) . . . . ?
C29 C30 N2 C34 175(2) . . . . ?
C31 C30 N2 Os4 -178.8(12) . . . . ?
C29 C30 N2 Os4 0(2) . . . . ?
C13 Os4 N2 C34 -165(4) . . . . ?
C11 Os4 N2 C34 -39.1(19) . . . . ?
C12 Os4 N2 C34 55(2) . . . . ?
Os5 Os4 N2 C34 155.6(18) . . . . ?
Os6 Os4 N2 C34 -145.3(18) . . . . ?
C13 Os4 N2 C30 10(6) . . . . ?
C11 Os4 N2 C30 135.9(16) . . . . ?
C12 Os4 N2 C30 -130.0(16) . . . . ?
Os5 Os4 N2 C30 -29.3(14) . . . . ?
Os6 Os4 N2 C30 29.7(14) . . . . ?
C43 Os7 C41 O41 -20(40) . . . . ?
C42 Os7 C41 O41 -114(40) . . . . ?
N3 Os7 C41 O41 154(40) . . . . ?
Os8 Os7 C41 O41 69(40) . . . . ?
Os9 Os7 C41 O41 68(40) . . . . ?
C41 Os7 C42 O42 49(20) . . . . ?
C43 Os7 C42 O42 -45(20) . . . . ?
N3 Os7 C42 O42 143(20) . . . . ?
Os8 Os7 C42 O42 -146(17) . . . . ?
Os9 Os7 C42 O42 -132(19) . . . . ?
C41 Os7 C43 O43 115(41) . . . . ?
C42 Os7 C43 O43 -153(41) . . . . ?
N3 Os7 C43 O43 -28(44) . . . . ?
Os8 Os7 C43 O43 15(41) . . . . ?
Os9 Os7 C43 O43 -44(41) . . . . ?
C46 Os8 C44 O44 -129(36) . . . . ?
C45 Os8 C44 O44 -33(36) . . . . ?
C66 Os8 C44 O44 62(36) . . . . ?
C50 Os8 C44 O44 -1(63) . . . . ?
Os9 Os8 C44 O44 102(36) . . . . ?
Os7 Os8 C44 O44 137(36) . . . . ?
C44 Os8 C45 O45 39(34) . . . . ?
C46 Os8 C45 O45 131(34) . . . . ?
C66 Os8 C45 O45 -57(34) . . . . ?
C50 Os8 C45 O45 -140(34) . . . . ?
Os9 Os8 C45 O45 -104(34) . . . . ?
Os7 Os8 C45 O45 -15(36) . . . . ?
C44 Os8 C46 O46 -36(59) . . . . ?
C45 Os8 C46 O46 -129(59) . . . . ?
C66 Os8 C46 O46 88(59) . . . . ?
C50 Os8 C46 O46 146(59) . . . . ?
Os9 Os8 C46 O46 104(59) . . . . ?
Os7 Os8 C46 O46 45(59) . . . . ?
C49 Os9 C47 O47 101(27) . . . . ?
C48 Os9 C47 O47 5(27) . . . . ?
C50 Os9 C47 O47 -142(22) . . . . ?
C66 Os9 C47 O47 -89(27) . . . . ?
Os8 Os9 C47 O47 -130(26) . . . . ?
Os7 Os9 C47 O47 -163(27) . . . . ?
C49 Os9 C48 O48 -17(100) . . . . ?
C47 Os9 C48 O48 76(100) . . . . ?
C50 Os9 C48 O48 -107(100) . . . . ?
C66 Os9 C48 O48 169(100) . . . . ?
Os8 Os9 C48 O48 -147(100) . . . . ?
Os7 Os9 C48 O48 128(99) . . . . ?
C47 Os9 C49 O49 46(43) . . . . ?
C48 Os9 C49 O49 145(43) . . . . ?
C50 Os9 C49 O49 -129(43) . . . . ?
C66 Os9 C49 O49 -71(44) . . . . ?
Os8 Os9 C49 O49 -86(43) . . . . ?
Os7 Os9 C49 O49 -27(43) . . . . ?
C49 Os9 C50 O50 -46(3) . . . . ?
C47 Os9 C50 O50 -163(10) . . . . ?
C48 Os9 C50 O50 49(3) . . . . ?
C66 Os9 C50 O50 143(3) . . . . ?
Os8 Os9 C50 O50 -177(3) . . . . ?
Os7 Os9 C50 O50 -143(3) . . . . ?
C49 Os9 C50 Os8 130.3(9) . . . . ?
C47 Os9 C50 Os8 13(12) . . . . ?
C48 Os9 C50 Os8 -134.1(9) . . . . ?
C66 Os9 C50 Os8 -40.3(7) . . . . ?
Os7 Os9 C50 Os8 33.5(6) . . . . ?
C44 Os8 C50 O50 -79(32) . . . . ?
C46 Os8 C50 O50 49(3) . . . . ?
C45 Os8 C50 O50 -46(3) . . . . ?
C66 Os8 C50 O50 -141(3) . . . . ?
Os9 Os8 C50 O50 177(3) . . . . ?
Os7 Os8 C50 O50 144(2) . . . . ?
C44 Os8 C50 Os9 104(32) . . . . ?
C46 Os8 C50 Os9 -127.5(9) . . . . ?
C45 Os8 C50 Os9 136.8(8) . . . . ?
C66 Os8 C50 Os9 41.6(7) . . . . ?
Os7 Os8 C50 Os9 -33.5(6) . . . . ?
C52 Os10 C51 O51 -29(21) . . . . ?
C53 Os10 C51 O51 66(21) . . . . ?
N4 Os10 C51 O51 -121(21) . . . . ?
Os11 Os10 C51 O51 154(20) . . . . ?
Os12 Os10 C51 O51 154(21) . . . . ?
C51 Os10 C52 O52 4(26) . . . . ?
C53 Os10 C52 O52 -90(26) . . . . ?
N4 Os10 C52 O52 97(26) . . . . ?
Os11 Os10 C52 O52 -177(100) . . . . ?
Os12 Os10 C52 O52 173(24) . . . . ?
C52 Os10 C53 O53 -97(100) . . . . ?
C51 Os10 C53 O53 167(100) . . . . ?
N4 Os10 C53 O53 38(100) . . . . ?
Os11 Os10 C53 O53 8(100) . . . . ?
Os12 Os10 C53 O53 67(100) . . . . ?
C55 Os11 C54 O54 -2(16) . . . . ?
C56 Os11 C54 O54 92(16) . . . . ?
C60 Os11 C54 O54 -93(54) . . . . ?
C69 Os11 C54 O54 -96(16) . . . . ?
Os12 Os11 C54 O54 -139(15) . . . . ?
Os10 Os11 C54 O54 -171(16) . . . . ?
C54 Os11 C55 O55 -91(29) . . . . ?
C56 Os11 C55 O55 176(29) . . . . ?
C60 Os11 C55 O55 87(29) . . . . ?
C69 Os11 C55 O55 4(29) . . . . ?
Os12 Os11 C55 O55 49(30) . . . . ?
Os10 Os11 C55 O55 -45(31) . . . . ?
C54 Os11 C56 O56 7(27) . . . . ?
C55 Os11 C56 O56 102(27) . . . . ?
C60 Os11 C56 O56 -173(27) . . . . ?
C69 Os11 C56 O56 -125(26) . . . . ?
Os12 Os11 C56 O56 -129(27) . . . . ?
Os10 Os11 C56 O56 -69(27) . . . . ?
C59 Os12 C57 O57 -87(29) . . . . ?
C58 Os12 C57 O57 10(29) . . . . ?
C69 Os12 C57 O57 104(29) . . . . ?
C60 Os12 C57 O57 103(28) . . . . ?
Os11 Os12 C57 O57 144(28) . . . . ?
Os10 Os12 C57 O57 179(100) . . . . ?
C57 Os12 C58 O58 80(95) . . . . ?
C59 Os12 C58 O58 175(100) . . . . ?
C69 Os12 C58 O58 -13(95) . . . . ?
C60 Os12 C58 O58 -95(95) . . . . ?
Os11 Os12 C58 O58 -58(95) . . . . ?
Os10 Os12 C58 O58 34(97) . . . . ?
C57 Os12 C59 O59 2(40) . . . . ?
C58 Os12 C59 O59 -93(40) . . . . ?
C69 Os12 C59 O59 125(39) . . . . ?
C60 Os12 C59 O59 -179(100) . . . . ?
Os11 Os12 C59 O59 137(40) . . . . ?
Os10 Os12 C59 O59 78(40) . . . . ?
C54 Os11 C60 O60 134(50) . . . . ?
C55 Os11 C60 O60 43(3) . . . . ?
C56 Os11 C60 O60 -51(3) . . . . ?
C69 Os11 C60 O60 137(3) . . . . ?
Os12 Os11 C60 O60 180(3) . . . . ?
Os10 Os11 C60 O60 -148(3) . . . . ?
C54 Os11 C60 Os12 -46(51) . . . . ?
C55 Os11 C60 Os12 -137.2(8) . . . . ?
C56 Os11 C60 Os12 128.6(8) . . . . ?
C69 Os11 C60 Os12 -42.8(7) . . . . ?
Os10 Os11 C60 Os12 31.9(6) . . . . ?
C57 Os12 C60 O60 -136(10) . . . . ?
C59 Os12 C60 O60 53(3) . . . . ?
C58 Os12 C60 O60 -43(3) . . . . ?
C69 Os12 C60 O60 -137(3) . . . . ?
Os11 Os12 C60 O60 -180(3) . . . . ?
Os10 Os12 C60 O60 148(3) . . . . ?
C57 Os12 C60 Os11 44(11) . . . . ?
C59 Os12 C60 Os11 -126.6(8) . . . . ?
C58 Os12 C60 Os11 136.9(8) . . . . ?
C69 Os12 C60 Os11 43.1(7) . . . . ?
Os10 Os12 C60 Os11 -31.7(6) . . . . ?
C41 Os7 N3 C65 -128.4(16) . . . . ?
C43 Os7 N3 C65 14(5) . . . . ?
C42 Os7 N3 C65 139.7(15) . . . . ?
Os8 Os7 N3 C65 -29.3(13) . . . . ?
Os9 Os7 N3 C65 30.2(13) . . . . ?
C41 Os7 N3 C61 56.8(15) . . . . ?
C43 Os7 N3 C61 -161(4) . . . . ?
C42 Os7 N3 C61 -35.1(14) . . . . ?
Os8 Os7 N3 C61 155.9(12) . . . . ?
Os9 Os7 N3 C61 -144.7(12) . . . . ?
C65 N3 C61 C62 -0.8(17) . . . . ?
Os7 N3 C61 C62 173.8(13) . . . . ?
N3 C61 C62 C63 1.6(19) . . . . ?
C61 C62 C63 C64 -2(3) . . . . ?
C62 C63 C64 C65 2(4) . . . . ?
C61 N3 C65 C64 1(3) . . . . ?
Os7 N3 C65 C64 -174.1(14) . . . . ?
C61 N3 C65 C66 176.1(16) . . . . ?
Os7 N3 C65 C66 1(2) . . . . ?
C63 C64 C65 N3 -1(3) . . . . ?
C63 C64 C65 C66 -176(2) . . . . ?
N3 C65 C66 C67 -179.7(17) . . . . ?
C64 C65 C66 C67 -5(3) . . . . ?
N3 C65 C66 Os8 43(2) . . . . ?
C64 C65 C66 Os8 -141.6(18) . . . . ?
N3 C65 C66 Os9 -48(2) . . . . ?
C64 C65 C66 Os9 127.5(19) . . . . ?
C44 Os8 C66 C67 -107.2(17) . . . . ?
C46 Os8 C66 C67 129(4) . . . . ?
C45 Os8 C66 C67 -14.1(18) . . . . ?
C50 Os8 C66 C67 71.1(17) . . . . ?
Os9 Os8 C66 C67 110.8(17) . . . . ?
Os7 Os8 C66 C67 173.7(17) . . . . ?
C44 Os8 C66 C65 29.4(17) . . . . ?
C46 Os8 C66 C65 -94(4) . . . . ?
C45 Os8 C66 C65 122.5(17) . . . . ?
C50 Os8 C66 C65 -152.2(17) . . . . ?
Os9 Os8 C66 C65 -112.5(17) . . . . ?
Os7 Os8 C66 C65 -49.7(14) . . . . ?
C44 Os8 C66 Os9 141.9(9) . . . . ?
C46 Os8 C66 Os9 18(4) . . . . ?
C45 Os8 C66 Os9 -125.0(9) . . . . ?
C50 Os8 C66 Os9 -39.7(8) . . . . ?
Os7 Os8 C66 Os9 62.9(4) . . . . ?
C49 Os9 C66 C67 -130(4) . . . . ?
C47 Os9 C66 C67 113.4(16) . . . . ?
C48 Os9 C66 C67 15.2(16) . . . . ?
C50 Os9 C66 C67 -70.6(15) . . . . ?
Os8 Os9 C66 C67 -112.1(16) . . . . ?
Os7 Os9 C66 C67 -175.0(15) . . . . ?
C49 Os9 C66 C65 98(5) . . . . ?
C47 Os9 C66 C65 -18.8(16) . . . . ?
C48 Os9 C66 C65 -117.1(16) . . . . ?
C50 Os9 C66 C65 157.2(16) . . . . ?
Os8 Os9 C66 C65 115.7(17) . . . . ?
Os7 Os9 C66 C65 52.8(14) . . . . ?
C49 Os9 C66 Os8 -18(5) . . . . ?
C47 Os9 C66 Os8 -134.5(8) . . . . ?
C48 Os9 C66 Os8 127.2(9) . . . . ?
C50 Os9 C66 Os8 41.5(7) . . . . ?
Os7 Os9 C66 Os8 -62.9(4) . . . . ?
C65 C66 C67 C68 -147(16) . . . . ?
Os8 C66 C67 C68 -9(17) . . . . ?
Os9 C66 C67 C68 80(17) . . . . ?
C66 C67 C68 C69 160(16) . . . . ?
C67 C68 C69 C70 166(18) . . . . ?
C67 C68 C69 Os12 -60(20) . . . . ?
C67 C68 C69 Os11 30(20) . . . . ?
C57 Os12 C69 C68 -110.2(17) . . . . ?
C59 Os12 C69 C68 126(4) . . . . ?
C58 Os12 C69 C68 -16.0(17) . . . . ?
C60 Os12 C69 C68 69.8(16) . . . . ?
Os11 Os12 C69 C68 112.3(18) . . . . ?
Os10 Os12 C69 C68 174.8(17) . . . . ?
C57 Os12 C69 C70 23.8(16) . . . . ?
C59 Os12 C69 C70 -100(4) . . . . ?
C58 Os12 C69 C70 118.0(15) . . . . ?
C60 Os12 C69 C70 -156.2(15) . . . . ?
Os11 Os12 C69 C70 -113.7(16) . . . . ?
Os10 Os12 C69 C70 -51.2(13) . . . . ?
C57 Os12 C69 Os11 137.5(8) . . . . ?
C59 Os12 C69 Os11 14(4) . . . . ?
C58 Os12 C69 Os11 -128.3(8) . . . . ?
C60 Os12 C69 Os11 -42.6(7) . . . . ?
Os10 Os12 C69 Os11 62.4(4) . . . . ?
C54 Os11 C69 C68 109.2(17) . . . . ?
C55 Os11 C69 C68 14.4(17) . . . . ?
C56 Os11 C69 C68 -118(4) . . . . ?
C60 Os11 C69 C68 -70.8(16) . . . . ?
Os12 Os11 C69 C68 -114.0(17) . . . . ?
Os10 Os11 C69 C68 -176.7(16) . . . . ?
C54 Os11 C69 C70 -24.9(18) . . . . ?
C55 Os11 C69 C70 -119.7(17) . . . . ?
C56 Os11 C69 C70 108(4) . . . . ?
C60 Os11 C69 C70 155.1(17) . . . . ?
Os12 Os11 C69 C70 111.9(18) . . . . ?
Os10 Os11 C69 C70 49.2(15) . . . . ?
C54 Os11 C69 Os12 -136.8(9) . . . . ?
C55 Os11 C69 Os12 128.4(8) . . . . ?
C56 Os11 C69 Os12 -4(4) . . . . ?
C60 Os11 C69 Os12 43.2(7) . . . . ?
Os10 Os11 C69 Os12 -62.7(4) . . . . ?
C68 C69 C70 N4 -178.9(18) . . . . ?
Os12 C69 C70 N4 45(2) . . . . ?
Os11 C69 C70 N4 -44(2) . . . . ?
C68 C69 C70 C71 3(3) . . . . ?
Os12 C69 C70 C71 -132.7(14) . . . . ?
Os11 C69 C70 C71 138.1(14) . . . . ?
N4 C70 C71 C72 -1.1(17) . . . . ?
C69 C70 C71 C72 176.9(19) . . . . ?
C70 C71 C72 C73 0.3(18) . . . . ?
C71 C72 C73 C74 2(3) . . . . ?
C72 C73 C74 N4 -4(4) . . . . ?
C73 C74 N4 C70 4(4) . . . . ?
C73 C74 N4 Os10 -175(2) . . . . ?
C71 C70 N4 C74 -1(3) . . . . ?
C69 C70 N4 C74 -178.7(19) . . . . ?
C71 C70 N4 Os10 178.4(12) . . . . ?
C69 C70 N4 Os10 0(2) . . . . ?
C52 Os10 N4 C74 -48(2) . . . . ?
C51 Os10 N4 C74 48(2) . . . . ?
C53 Os10 N4 C74 178(5) . . . . ?
Os11 Os10 N4 C74 -152.5(19) . . . . ?
Os12 Os10 N4 C74 148.4(19) . . . . ?
C52 Os10 N4 C70 133.7(17) . . . . ?
C51 Os10 N4 C70 -130.4(16) . . . . ?
C53 Os10 N4 C70 -1(6) . . . . ?
Os11 Os10 N4 C70 28.7(14) . . . . ?
Os12 Os10 N4 C70 -30.4(14) . . . . ?
